data_1576826
loop_
_publ_author_name
'Xie, Hao-Hui'
'Yang, Wen-Jing'
'Li, Ze-Jian'
'Ren, Ying-Zheng'
'Si, Nian'
'Liu, Peng-Fei'
'Tang, Yong-Xing'
'Zhang, Wen-Chao'
'Cui, Peng-Fei'

_publ_section_title
;
 Directing structural transformation in gold(i)-carborane nanoclusters to
 unlock ultrafast hypergolic ignition.
;
_journal_issue 17
_journal_name_full 'Chemical science'
_journal_page_first 8795
_journal_page_last 8802
_journal_paper_doi 10.1039/d6sc01070a
_journal_volume 17
_journal_year 2026
_chemical_formula_moiety 'C52 H60 Au8 B20 P4 S4, C H2 Cl2'
_chemical_formula_sum 'C53 H62 Au8 B20 Cl2 P4 S4'
_chemical_formula_weight 2824.78
_space_group_crystal_system monoclinic
_space_group_IT_number 14
_space_group_name_Hall '-P 2ybc'
_space_group_name_H-M_alt 'P 1 21/c 1'
_atom_sites_solution_hydrogens geom
_atom_sites_solution_primary iterative
_audit_creation_date 2025-10-07
_audit_creation_method
;
Olex2 1.5
(compiled 2024.02.16 svn.r378c4104 for OlexSys, GUI svn.r6928)
;
_audit_update_record
;
2025-10-15 deposited with the CCDC.	2026-03-06 downloaded from the CCDC.
;
_cell_angle_alpha 90
_cell_angle_beta 93.581(5)
_cell_angle_gamma 90
_cell_formula_units_Z 4
_cell_length_a 13.3226(17)
_cell_length_b 23.431(3)
_cell_length_c 26.702(4)
_cell_measurement_reflns_used 805
_cell_measurement_temperature 100.15
_cell_measurement_theta_max 55.168
_cell_measurement_theta_min 4.536
_cell_volume 8319(2)
_computing_molecular_graphics 'Olex2 1.5 (Dolomanov et al., 2009)'
_computing_publication_material 'Olex2 1.5 (Dolomanov et al., 2009)'
_computing_structure_refinement 'SHELXL 2018/3 (Sheldrick, 2015)'
_computing_structure_solution 'olex2.solve 1.5 (Bourhis et al., 2015)'
_diffrn_ambient_temperature 100.15
_diffrn_measured_fraction_theta_full 0.999
_diffrn_measured_fraction_theta_max 0.992
_diffrn_measurement_device_type multi-scan
_diffrn_radiation_type MoK\a
_diffrn_radiation_wavelength 0.71073
_diffrn_reflns_av_R_equivalents 0.2642
_diffrn_reflns_av_unetI/netI 0.1298
_diffrn_reflns_Laue_measured_fraction_full 0.999
_diffrn_reflns_Laue_measured_fraction_max 0.992
_diffrn_reflns_limit_h_max 17
_diffrn_reflns_limit_h_min -17
_diffrn_reflns_limit_k_max 30
_diffrn_reflns_limit_k_min -30
_diffrn_reflns_limit_l_max 34
_diffrn_reflns_limit_l_min -34
_diffrn_reflns_number 192735
_diffrn_reflns_point_group_measured_fraction_full 0.999
_diffrn_reflns_point_group_measured_fraction_max 0.992
_diffrn_reflns_theta_full 25.242
_diffrn_reflns_theta_max 27.584
_diffrn_reflns_theta_min 2.268
_diffrn_source_current 1.6
_diffrn_source_power 0.08
_diffrn_source_voltage 50.0
_exptl_absorpt_coefficient_mu 14.324
_exptl_absorpt_correction_T_max 0.7456
_exptl_absorpt_correction_T_min 0.2895
_exptl_absorpt_correction_type multi-scan
_exptl_absorpt_process_details
;
SADABS-2016/2 (Bruker,2016/2) was used for absorption correction.
wR2(int) was 0.1907 before and 0.1243 after correction.
The Ratio of minimum to maximum transmission is 0.3883.
The \l/2 correction factor is Not present.
;
_exptl_crystal_colour yellow
_exptl_crystal_colour_primary yellow
_exptl_crystal_density_diffrn 2.255
_exptl_crystal_description block
_exptl_crystal_F_000 5100
_exptl_crystal_size_max 0.08
_exptl_crystal_size_mid 0.06
_exptl_crystal_size_min 0.05
_refine_diff_density_max 6.070
_refine_diff_density_min -3.152
_refine_diff_density_rms 0.416
_refine_ls_extinction_method none
_refine_ls_goodness_of_fit_ref 1.049
_refine_ls_hydrogen_treatment constr
_refine_ls_matrix_type full
_refine_ls_number_parameters 805
_refine_ls_number_reflns 19124
_refine_ls_number_restraints 199
_refine_ls_restrained_S_all 1.049
_refine_ls_R_factor_all 0.0925
_refine_ls_R_factor_gt 0.0650
_refine_ls_shift/su_max 0.000
_refine_ls_shift/su_mean 0.000
_refine_ls_structure_factor_coef Fsqd
_refine_ls_weighting_details 'w=1/[\s^2^(Fo^2^)+(0.0762P)^2^+16.4983P] where P=(Fo^2^+2Fc^2^)/3'
_refine_ls_weighting_scheme calc
_refine_ls_wR_factor_gt 0.1688
_refine_ls_wR_factor_ref 0.1901
_reflns_Friedel_coverage 0.000
_reflns_number_gt 13420
_reflns_number_total 19124
_reflns_threshold_expression 'I > 2\s(I)'
_cod_data_source_file d6sc01070a7.cif
_cod_data_source_block mo_xhh_m_dcm_bf4_0m_pl
_cod_depositor_comments 'Adding full bibliography for 1576822--1576830.cif.'
_cod_database_code 1576826
_shelx_shelxl_version_number 2018/3
_shelx_space_group_comment
;
The symmetry employed for this shelxl refinement is uniquely defined
by the following loop, which should always be used as a source of
symmetry information in preference to the above space-group names.
They are only intended as comments.
;
_shelx_estimated_absorpt_t_max 0.534
_shelx_estimated_absorpt_t_min 0.394
_olex2_refinement_description
;
1. Fixed Uiso
 At 1.2 times of:
  All B(H) groups, All C(H) groups, All C(H,H) groups
2. Restrained distances
 Cl2-C4
 1.78 with sigma of 0.02
 Cl3-C4
 1.77 with sigma of 0.02
 Cl2-C4 = Cl3-C4
 1.771 with sigma of 0.01
 Cl2-Cl3
 2.916 with sigma of 0.03
 Cl2-Cl3
 2.92 with sigma of 0.04
3. Uiso/Uaniso restraints and constraints
Cl2 \\sim Cl3 \\sim C4: within 2A with sigma of 0.04 and sigma for terminal
atoms of 0.08 within 2A
B02F \\sim B023: within 2A with sigma of 0.01 and sigma for terminal atoms of
0.02 within 2A
C63 \\sim B023 \\sim C39 \\sim C162 \\sim C05F \\sim C17 \\sim C40: within 2A
with sigma of 0.01 and sigma for terminal atoms of 0.02 within 2A
C01X \\sim C01A \\sim C02R \\sim C02E \\sim C03H \\sim C32: within 2A with
sigma of 0.01 and sigma for terminal atoms of 0.02 within 2A
C011 \\sim B036 \\sim B02K \\sim B02N \\sim B01B \\sim B012: within 2A with
sigma of 0.01 and sigma for terminal atoms of 0.02 within 2A
B026 \\sim B01P \\sim B02F \\sim B023 \\sim B01Z: within 2A with sigma of 0.01
and sigma for terminal atoms of 0.02 within 2A
B02F \\sim B01P \\sim B026 \\sim B02Y: within 2A with sigma of 0.01 and sigma
for terminal atoms of 0.02 within 2A
4. Rigid body (RIGU) restrains
 Cl2, Cl3, C4
 with sigma for 1-2 distances of 0.004 and sigma for 1-3 distances of 0.004
5. Others
 Fixed X: Cl3(-0.72291)
 Fixed Y: Cl3(-0.30383)
 Fixed Z: Cl3(-0.02685)
6.a Secondary CH2 refined with riding coordinates:
 C4(H4a,H4b)
6.b Aromatic/amide H refined with riding coordinates:
 C00X(H00X), C01A(H01A), C01E(H01E), C01F(H01F), C01G(H01G), C01M(H01M),
 C01N(H01N), C01O(H01O), C01S(H01S), C020(H020), C024(H024), C029(H029),
 C19(H19), C02C(H02C), C02E(H02E), C02G(H02G), C23(H23), C02T(H02T), C040(H040),
  C02L(H02L), C03W(H03W), C02R(H02R), C02W(H02W), C039(H039), C32(H32),
 C03F(H03F), C03H(H03H), C03P(H03P), C03U(H03U), C03X(H03X), C041(H041),
 C048(H048), C04O(H04O), C059(H059), C39(H39), C162(H162), C63(H63), C40(H40),
 C17(H17), C(H)
6.c Fitted hexagon refined as free rotating group:
 C05F(C39,C162,C63,C40,C17)
6.d Boron cage BH refined with riding coordinates:
 B012(H012), B01B(H01B), B01P(H01P), B01V(H01V), B01Z(H01Z), B023(H023),
 B026(H026), B028(H028), B02F(H02F), B02H(H02H), B02K(H02K), B02N(H02N),
 B02Y(H02Y), B036(H036), B03B(H03B), B03O(H03O), B03Q(H03Q), B03R(H03R),
 B03S(H03S), B049(H049)
;
_smtbx_masks_void_probe_radius 1.2
_smtbx_masks_void_truncation_radius 1.2
_olex2_submission_special_instructions 'No special instructions were received'

loop_
_space_group_symop_operation_xyz
'x, y, z'
'-x, y+1/2, -z+1/2'
'-x, -y, -z'
'x, -y-1/2, z-1/2'

loop_
_atom_site_label
_atom_site_type_symbol
_atom_site_fract_x
_atom_site_fract_y
_atom_site_fract_z
_atom_site_U_iso_or_equiv
_atom_site_adp_type
_atom_site_occupancy
_atom_site_site_symmetry_order
_atom_site_calc_flag
_atom_site_refinement_flags_posn
_atom_site_refinement_flags_adp
_atom_site_refinement_flags_occupancy
_atom_site_disorder_assembly
_atom_site_disorder_group
Au3 Au -0.29377(4) 0.07318(2) 0.14935(2) 0.01887(13) Uani 1 1 d . . . . .
Au4 Au -0.25166(4) -0.02868(2) 0.08907(2) 0.02139(13) Uani 1 1 d . . . . .
Au5 Au -0.21692(4) -0.12618(2) 0.02342(2) 0.02069(13) Uani 1 1 d . . . . .
Au2 Au -0.35553(4) -0.04448(2) 0.19460(2) 0.02294(14) Uani 1 1 d . . . . .
Au7 Au 0.04539(4) -0.09250(2) 0.21817(2) 0.02407(14) Uani 1 1 d . . . . .
Au1 Au -0.39043(5) -0.16708(2) 0.22470(2) 0.02571(14) Uani 1 1 d . . . . .
Au6 Au -0.07497(4) -0.12072(2) 0.12443(2) 0.02493(14) Uani 1 1 d . . . . .
Au8 Au -0.17259(5) -0.13357(2) 0.23187(2) 0.02778(15) Uani 1 1 d . . . . .
S00J S -0.4023(3) 0.00113(14) 0.12037(15) 0.0229(8) Uani 1 1 d . . . . .
S00Q S -0.1030(3) -0.05949(16) 0.05662(15) 0.0263(8) Uani 1 1 d . . . . .
S00T S -0.3087(3) -0.09246(16) 0.26796(16) 0.0326(9) Uani 1 1 d . . . . .
S00V S -0.0388(3) -0.17624(15) 0.19565(17) 0.0308(9) Uani 1 1 d . . . . .
P00I P -0.4801(3) -0.23744(15) 0.18475(15) 0.0218(8) Uani 1 1 d . . . . .
P00L P -0.1839(2) 0.14381(15) 0.16944(14) 0.0176(7) Uani 1 1 d . . . . .
P00P P -0.3347(3) -0.18819(15) -0.00805(14) 0.0196(7) Uani 1 1 d . . . . .
P00W P 0.1346(3) -0.01170(15) 0.23052(16) 0.0247(8) Uani 1 1 d . . . . .
C00X C -0.6008(12) -0.1549(7) 0.1400(7) 0.035(4) Uani 1 1 d . . . . .
H00X H -0.538867 -0.135168 0.138388 0.042 Uiso 1 1 calc R U . . .
C010 C -0.0890(9) 0.1229(5) 0.2213(6) 0.019(3) Uani 1 1 d . . . . .
C011 C -0.4195(9) -0.2662(6) 0.1294(5) 0.020(2) Uani 1 1 d . U . . .
C019 C -0.3044(9) -0.2225(6) -0.0669(5) 0.019(3) Uani 1 1 d . . . . .
C01A C 0.1203(12) 0.0029(6) 0.1283(6) 0.031(3) Uani 1 1 d . U . . .
H01A H 0.051818 -0.006733 0.131768 0.038 Uiso 1 1 calc R U . . .
C01D C -0.3502(10) -0.2448(6) 0.0381(6) 0.024(3) Uani 1 1 d . . . . .
C01E C -0.4734(12) -0.1047(7) 0.0082(6) 0.031(4) Uani 1 1 d . . . . .
H01E H -0.417832 -0.086022 0.025131 0.037 Uiso 1 1 calc R U . . .
C01F C -0.5657(10) -0.0811(8) 0.0090(6) 0.032(4) Uani 1 1 d . . . . .
H01F H -0.574876 -0.046717 0.027027 0.038 Uiso 1 1 calc R U . . .
C01G C -0.1919(12) -0.2168(7) -0.1347(6) 0.031(4) Uani 1 1 d . . . . .
H01G H -0.138884 -0.198987 -0.151103 0.037 Uiso 1 1 calc R U . . .
C01I C 0.0571(10) 0.0495(6) 0.2498(5) 0.021(3) Uani 1 1 d . . . . .
C01M C -0.3481(11) -0.2686(6) -0.0888(5) 0.022(3) Uani 1 1 d . . . . .
H01M H -0.401733 -0.286037 -0.072712 0.026 Uiso 1 1 calc R U . . .
C01N C -0.0476(11) 0.1248(6) 0.0404(6) 0.030(4) Uani 1 1 d . . . . .
H01N H -0.036660 0.093749 0.018518 0.036 Uiso 1 1 calc R U . . .
C01O C -0.6497(12) -0.1079(8) -0.0175(6) 0.036(4) Uani 1 1 d . . . . .
H01O H -0.714024 -0.090329 -0.018379 0.044 Uiso 1 1 calc R U . . .
C01S C -0.2394(11) -0.2667(7) -0.1555(6) 0.032(4) Uani 1 1 d . . . . .
H01S H -0.216023 -0.283127 -0.185140 0.038 Uiso 1 1 calc R U . . .
C01X C 0.1848(12) 0.0078(7) 0.1703(7) 0.037(3) Uani 1 1 d . U . . .
C020 C -0.0915(13) 0.1152(6) 0.0841(6) 0.032(4) Uani 1 1 d . . . . .
H020 H -0.107112 0.077135 0.093029 0.038 Uiso 1 1 calc R U . . .
C024 C -0.1930(13) 0.2581(6) 0.2085(7) 0.038(4) Uani 1 1 d . . . . .
H024 H -0.123298 0.255689 0.218333 0.045 Uiso 1 1 calc R U . . .
C029 C -0.3206(13) -0.2918(7) -0.1324(6) 0.034(4) Uani 1 1 d . . . . .
H029 H -0.354932 -0.323931 -0.146825 0.041 Uiso 1 1 calc R U . . .
C19 C -0.2428(13) 0.3080(7) 0.2160(9) 0.052(6) Uani 1 1 d . . . . .
H19 H -0.207952 0.339181 0.231704 0.062 Uiso 1 1 calc R U . . .
C02B C -0.4573(10) -0.1559(6) -0.0168(5) 0.020(3) Uani 1 1 d . . . . .
C02C C -0.7797(13) -0.1563(9) 0.1271(8) 0.053(6) Uani 1 1 d . . . . .
H02C H -0.840634 -0.137789 0.116176 0.063 Uiso 1 1 calc R U . . .
C02E C 0.2577(12) 0.0273(7) 0.0774(8) 0.038(3) Uani 1 1 d . U . . .
H02E H 0.283504 0.033249 0.045440 0.046 Uiso 1 1 calc R U . . .
C02G C -0.4287(10) -0.3044(6) 0.2669(6) 0.026(3) Uani 1 1 d . . . . .
H02G H -0.384286 -0.273782 0.275692 0.031 Uiso 1 1 calc R U . . .
C23 C -0.0378(14) 0.2250(8) 0.0577(7) 0.045(5) Uani 1 1 d . . . . .
H23 H -0.019135 0.262480 0.048486 0.054 Uiso 1 1 calc R U . . .
C02D C -0.4934(10) -0.3012(6) 0.2237(5) 0.021(3) Uani 1 1 d . . . . .
C02T C -0.5570(13) -0.3474(7) 0.2115(6) 0.032(4) Uani 1 1 d . . . . .
H02T H -0.599945 -0.346291 0.181727 0.038 Uiso 1 1 calc R U . . .
C040 C -0.5577(11) -0.3934(6) 0.2418(6) 0.029(3) Uani 1 1 d . . . . .
H040 H -0.602867 -0.423985 0.234159 0.035 Uiso 1 1 calc R U . . .
C02L C -0.4930(12) -0.3958(7) 0.2837(6) 0.032(4) Uani 1 1 d . . . . .
H02L H -0.491631 -0.428657 0.304617 0.039 Uiso 1 1 calc R U . . .
C03W C -0.4299(12) -0.3506(8) 0.2954(7) 0.040(4) Uani 1 1 d . . . . .
H03W H -0.385940 -0.352573 0.324768 0.048 Uiso 1 1 calc R U . . .
C02I C -0.1140(9) 0.1590(6) 0.1159(6) 0.021(3) Uani 1 1 d . . . . .
C02R C 0.1545(12) 0.0118(6) 0.0807(7) 0.035(3) Uani 1 1 d . U . . .
H02R H 0.110725 0.007829 0.051415 0.041 Uiso 1 1 calc R U . . .
C02W C -0.2231(12) -0.1952(7) -0.0917(6) 0.032(4) Uani 1 1 d . . . . .
H02W H -0.191870 -0.161984 -0.077455 0.039 Uiso 1 1 calc R U . . .
C039 C -0.0185(12) 0.1797(7) 0.0273(7) 0.038(4) Uani 1 1 d . . . . .
H039 H 0.014841 0.185701 -0.002712 0.045 Uiso 1 1 calc R U . . .
C32 C 0.2844(13) 0.0199(8) 0.1678(8) 0.049(3) Uani 1 1 d . U . . .
H32 H 0.330048 0.019660 0.196558 0.059 Uiso 1 1 calc R U . . .
C03F C -0.5398(11) -0.1823(7) -0.0427(7) 0.034(4) Uani 1 1 d . . . . .
H03F H -0.529424 -0.216247 -0.061047 0.041 Uiso 1 1 calc R U . . .
C03H C 0.3161(14) 0.0332(9) 0.1176(8) 0.051(4) Uani 1 1 d . U . . .
H03H H 0.382565 0.046760 0.114369 0.061 Uiso 1 1 calc R U . . .
C03I C -0.2419(10) 0.2101(6) 0.1868(5) 0.022(3) Uani 1 1 d . . . . .
C03P C -0.6377(13) -0.1594(7) -0.0420(6) 0.034(4) Uani 1 1 d . . . . .
H03P H -0.693739 -0.178729 -0.057842 0.040 Uiso 1 1 calc R U . . .
C03U C -0.6941(14) -0.2346(8) 0.1677(8) 0.057(6) Uani 1 1 d . . . . .
H03U H -0.696343 -0.269999 0.184969 0.068 Uiso 1 1 calc R U . . .
C03X C -0.0854(13) 0.2158(7) 0.1024(7) 0.039(4) Uani 1 1 d . . . . .
H03X H -0.098567 0.247015 0.123642 0.047 Uiso 1 1 calc R U . . .
C041 C -0.3427(11) 0.2158(7) 0.1701(6) 0.031(4) Uani 1 1 d . . . . .
H041 H -0.377629 0.184335 0.154785 0.038 Uiso 1 1 calc R U . . .
C048 C -0.7792(13) -0.2106(10) 0.1496(10) 0.070(8) Uani 1 1 d . . . . .
H048 H -0.840859 -0.230507 0.151919 0.084 Uiso 1 1 calc R U . . .
C04O C -0.3405(14) 0.3133(7) 0.2013(9) 0.050(5) Uani 1 1 d . . . . .
H04O H -0.375410 0.347626 0.207794 0.060 Uiso 1 1 calc R U . . .
C059 C -0.3919(13) 0.2672(7) 0.1757(8) 0.045(5) Uani 1 1 d . . . . .
H059 H -0.459478 0.271840 0.162740 0.054 Uiso 1 1 calc R U . . .
C05F C 0.2248(12) -0.0155(6) 0.2847(6) 0.086(5) Uani 1 1 d G U . . .
C39 C 0.2066(11) -0.0572(6) 0.3201(7) 0.098(6) Uani 1 1 d G U . . .
H39 H 0.150117 -0.081735 0.315073 0.118 Uiso 1 1 calc R U . . .
C162 C 0.2709(14) -0.0629(7) 0.3628(6) 0.108(6) Uani 1 1 d G U . . .
H162 H 0.258462 -0.091333 0.386991 0.130 Uiso 1 1 calc R U . . .
C63 C 0.3535(13) -0.0269(7) 0.3702(6) 0.106(6) Uani 1 1 d G U . . .
H63 H 0.397517 -0.030814 0.399367 0.127 Uiso 1 1 calc R U . . .
C40 C 0.3718(11) 0.0147(6) 0.3348(6) 0.090(5) Uani 1 1 d G U . . .
H40 H 0.428229 0.039304 0.339825 0.109 Uiso 1 1 calc R U . . .
C17 C 0.3074(12) 0.0204(6) 0.2921(5) 0.079(5) Uani 1 1 d G U . . .
H17 H 0.319885 0.048902 0.267907 0.094 Uiso 1 1 calc R U . . .
C C -0.6852(14) -0.1305(7) 0.1216(7) 0.038(4) Uani 1 1 d . . . . .
H H -0.681855 -0.095153 0.104454 0.046 Uiso 1 1 calc R U . . .
B012 B -0.3437(11) -0.2181(6) 0.0997(6) 0.018(2) Uani 1 1 d . U . . .
H012 H -0.332739 -0.172105 0.109993 0.022 Uiso 1 1 calc R U . . .
C1 C -0.6016(10) -0.2086(7) 0.1616(6) 0.030(4) Uani 1 1 d . . . . .
B01B B -0.4603(11) -0.2447(7) 0.0715(6) 0.020(2) Uani 1 1 d . U . . .
H01B H -0.525227 -0.215008 0.063563 0.024 Uiso 1 1 calc R U . . .
B01P B -0.0410(12) 0.0321(7) 0.2868(7) 0.024(3) Uani 1 1 d . U . . .
H01P H -0.056075 -0.011699 0.301328 0.029 Uiso 1 1 calc R U . . .
B01V B -0.2662(14) -0.3348(8) 0.0954(6) 0.027(4) Uani 1 1 d . . . . .
H01V H -0.203150 -0.365939 0.102729 0.033 Uiso 1 1 calc R U . . .
B01Z B 0.1027(13) 0.1184(6) 0.2618(7) 0.024(3) Uani 1 1 d . U . . .
H01Z H 0.183376 0.131199 0.259914 0.029 Uiso 1 1 calc R U . . .
B023 B 0.0289(12) 0.1036(6) 0.2067(7) 0.020(3) Uani 1 1 d . U . . .
H023 H 0.058818 0.106269 0.168475 0.024 Uiso 1 1 calc R U . . .
B026 B -0.1358(12) 0.0795(7) 0.2657(7) 0.023(3) Uani 1 1 d . U . . .
H026 H -0.217000 0.067167 0.265343 0.028 Uiso 1 1 calc R U . . .
B028 B -0.3006(12) -0.3119(7) 0.0338(7) 0.025(4) Uani 1 1 d . . . . .
H028 H -0.260461 -0.325986 0.000283 0.030 Uiso 1 1 calc R U . . .
B02F B -0.0612(12) 0.0502(6) 0.2220(7) 0.021(3) Uani 1 1 d . U . . .
H02F H -0.090686 0.018181 0.193620 0.025 Uiso 1 1 calc R U . . .
B02H B -0.0931(14) 0.1508(8) 0.2803(7) 0.031(4) Uani 1 1 d . . . . .
H02H H -0.145091 0.185811 0.290739 0.037 Uiso 1 1 calc R U . . .
B02K B -0.3714(11) -0.3353(6) 0.1311(6) 0.019(2) Uani 1 1 d . U . . .
H02K H -0.377081 -0.365216 0.163564 0.022 Uiso 1 1 calc R U . . .
B02N B -0.2894(11) -0.2760(7) 0.1354(6) 0.021(2) Uani 1 1 d . U . . .
H02N H -0.241555 -0.266859 0.170457 0.025 Uiso 1 1 calc R U . . .
B02Y B -0.0636(12) 0.0938(7) 0.3229(7) 0.025(3) Uani 1 1 d . U . . .
H02Y H -0.095654 0.090967 0.360600 0.030 Uiso 1 1 calc R U . . .
B036 B -0.4789(12) -0.3156(6) 0.0908(6) 0.021(2) Uani 1 1 d . U . . .
H036 H -0.555990 -0.332859 0.095939 0.025 Uiso 1 1 calc R U . . .
B03B B -0.3812(13) -0.3587(8) 0.0696(7) 0.028(4) Uani 1 1 d . . . . .
H03B H -0.394058 -0.404867 0.060519 0.033 Uiso 1 1 calc R U . . .
B03O B 0.0614(12) 0.0729(7) 0.3119(6) 0.025(4) Uani 1 1 d . . . . .
H03O H 0.114127 0.055515 0.342485 0.030 Uiso 1 1 calc R U . . .
B03Q B 0.0285(14) 0.1469(8) 0.3081(7) 0.033(4) Uani 1 1 d . . . . .
H03Q H 0.058941 0.178423 0.336746 0.040 Uiso 1 1 calc R U . . .
B03R B -0.2435(12) -0.2636(7) 0.0775(7) 0.025(4) Uani 1 1 d . . . . .
H03R H -0.165375 -0.247082 0.073851 0.030 Uiso 1 1 calc R U . . .
B03S B 0.0065(11) 0.1644(7) 0.2425(7) 0.025(4) Uani 1 1 d . . . . .
H03S H 0.020694 0.208001 0.227251 0.030 Uiso 1 1 calc R U . . .
B049 B -0.4369(15) -0.3026(7) 0.0299(7) 0.031(4) Uani 1 1 d . . . . .
H049 H -0.484800 -0.311347 -0.005282 0.037 Uiso 1 1 calc R U . . .
Cl2 Cl -0.8548(18) -0.3169(11) 0.0555(9) 0.432(17) Uani 1 1 d D U . . .
Cl3 Cl -0.722911 -0.303830 -0.026851 0.352(13) Uani 1 1 d D U . . .
C4 C -0.7576(15) -0.2752(9) 0.0312(5) 0.096(10) Uani 1 1 d D U . . .
H4A H -0.698365 -0.274847 0.055531 0.116 Uiso 1 1 calc R U . . .
H4B H -0.781071 -0.235437 0.026264 0.116 Uiso 1 1 calc R U . . .

loop_
_atom_site_aniso_label
_atom_site_aniso_U_11
_atom_site_aniso_U_22
_atom_site_aniso_U_33
_atom_site_aniso_U_23
_atom_site_aniso_U_13
_atom_site_aniso_U_12
Au3 0.0124(2) 0.0185(2) 0.0254(3) -0.0012(2) -0.0007(2) -0.0016(2)
Au4 0.0178(3) 0.0211(3) 0.0253(3) -0.0039(2) 0.0020(2) -0.0021(2)
Au5 0.0162(3) 0.0230(3) 0.0230(3) -0.0043(2) 0.0022(2) -0.0034(2)
Au2 0.0227(3) 0.0183(3) 0.0283(3) -0.0003(2) 0.0052(2) -0.0013(2)
Au7 0.0213(3) 0.0167(3) 0.0335(3) -0.0006(2) -0.0043(2) 0.0003(2)
Au1 0.0332(3) 0.0197(3) 0.0250(3) 0.0019(2) 0.0080(2) 0.0002(2)
Au6 0.0152(3) 0.0245(3) 0.0350(3) -0.0071(2) 0.0011(2) -0.0030(2)
Au8 0.0319(3) 0.0206(3) 0.0304(3) 0.0019(2) -0.0016(3) -0.0042(2)
S00J 0.0157(16) 0.0176(16) 0.035(2) -0.0048(15) -0.0012(14) -0.0031(13)
S00Q 0.0185(17) 0.0312(19) 0.030(2) -0.0097(16) 0.0070(14) -0.0071(15)
S00T 0.048(2) 0.0227(18) 0.028(2) -0.0035(16) 0.0032(18) -0.0032(18)
S00V 0.0268(19) 0.0157(16) 0.050(3) -0.0003(16) 0.0002(17) -0.0040(15)
P00I 0.0218(18) 0.0181(16) 0.026(2) 0.0046(15) 0.0053(15) 0.0000(15)
P00L 0.0089(15) 0.0213(17) 0.0223(19) 0.0011(14) -0.0022(13) -0.0007(13)
P00P 0.0152(16) 0.0204(17) 0.024(2) -0.0047(14) 0.0035(14) -0.0032(14)
P00W 0.0151(17) 0.0178(17) 0.040(2) -0.0089(16) -0.0076(16) 0.0023(14)
C00X 0.028(8) 0.031(8) 0.047(11) -0.005(8) 0.007(7) 0.006(7)
C010 0.008(6) 0.018(6) 0.032(8) -0.003(6) 0.005(5) -0.001(5)
C011 0.011(4) 0.023(4) 0.026(5) 0.003(4) -0.002(4) -0.005(4)
C019 0.010(6) 0.025(7) 0.021(7) -0.003(6) 0.000(5) 0.001(5)
C01A 0.023(6) 0.026(6) 0.044(7) 0.008(5) -0.008(5) -0.001(5)
C01D 0.018(7) 0.020(7) 0.035(9) 0.002(6) -0.004(6) 0.004(6)
C01E 0.031(8) 0.029(8) 0.033(9) 0.010(7) 0.004(7) -0.001(7)
C01F 0.015(7) 0.066(11) 0.015(8) 0.005(7) -0.001(5) -0.006(7)
C01G 0.032(8) 0.043(9) 0.018(8) -0.005(7) 0.004(6) -0.018(7)
C01I 0.017(6) 0.020(6) 0.024(8) 0.003(6) -0.014(6) -0.004(6)
C01M 0.035(8) 0.019(6) 0.010(7) -0.002(5) -0.001(6) -0.002(6)
C01N 0.024(8) 0.026(8) 0.039(10) 0.003(7) 0.000(7) 0.001(6)
C01O 0.024(8) 0.056(11) 0.029(9) 0.009(8) -0.005(7) 0.011(8)
C01S 0.017(7) 0.043(9) 0.036(9) -0.017(7) 0.000(6) 0.007(7)
C01X 0.024(6) 0.040(6) 0.046(7) -0.014(6) -0.001(5) -0.009(6)
C020 0.049(10) 0.020(7) 0.026(9) -0.005(6) 0.002(7) -0.001(7)
C024 0.033(9) 0.009(6) 0.071(13) 0.004(7) 0.002(8) -0.002(6)
C029 0.046(10) 0.033(8) 0.021(8) -0.009(7) -0.011(7) 0.014(8)
C19 0.032(9) 0.020(8) 0.100(17) -0.005(9) -0.022(10) 0.007(7)
C02B 0.023(7) 0.030(7) 0.009(6) -0.002(6) -0.001(5) -0.005(6)
C02C 0.022(8) 0.081(15) 0.057(13) 0.023(11) 0.012(8) 0.029(10)
C02E 0.024(6) 0.030(6) 0.060(8) -0.007(6) 0.004(6) 0.001(5)
C02G 0.019(7) 0.030(8) 0.028(8) 0.013(6) -0.008(6) -0.001(6)
C23 0.043(10) 0.048(11) 0.045(11) 0.015(9) 0.017(9) -0.002(9)
C02D 0.016(6) 0.022(7) 0.027(8) 0.012(6) 0.012(5) 0.007(6)
C02T 0.044(10) 0.030(8) 0.022(8) 0.000(7) 0.008(7) 0.001(7)
C040 0.022(7) 0.027(7) 0.039(10) 0.006(7) 0.006(7) 0.012(6)
C02L 0.029(8) 0.037(9) 0.032(9) 0.010(7) 0.015(7) 0.006(7)
C03W 0.015(7) 0.056(11) 0.051(12) 0.001(9) 0.009(7) 0.001(8)
C02I 0.003(5) 0.026(7) 0.033(8) 0.008(6) -0.001(5) 0.004(5)
C02R 0.021(6) 0.027(6) 0.055(7) 0.009(6) -0.001(5) 0.002(5)
C02W 0.038(9) 0.036(9) 0.023(8) -0.011(7) 0.006(7) -0.022(7)
C039 0.034(9) 0.034(9) 0.048(11) 0.006(8) 0.021(8) 0.004(7)
C32 0.031(6) 0.061(7) 0.056(8) -0.026(7) 0.008(6) -0.020(6)
C03F 0.022(8) 0.035(9) 0.045(11) -0.003(8) 0.001(7) -0.003(7)
C03H 0.034(6) 0.058(7) 0.061(8) -0.024(7) 0.007(6) -0.012(6)
C03I 0.015(6) 0.028(7) 0.022(7) 0.004(6) -0.006(5) -0.002(6)
C03P 0.040(9) 0.033(8) 0.030(9) 0.007(7) 0.015(7) -0.005(7)
C03U 0.039(10) 0.050(11) 0.085(16) 0.044(11) 0.031(10) 0.028(9)
C03X 0.038(10) 0.032(9) 0.046(11) 0.012(8) -0.005(8) 0.003(8)
C041 0.022(7) 0.042(9) 0.031(9) 0.014(7) 0.005(6) 0.002(7)
C048 0.013(8) 0.074(15) 0.12(2) 0.054(15) 0.008(10) 0.018(9)
C04O 0.034(10) 0.023(8) 0.091(17) -0.001(9) -0.002(10) 0.006(8)
C059 0.030(9) 0.022(8) 0.079(15) 0.013(8) -0.023(9) 0.006(7)
C05F 0.114(11) 0.036(7) 0.098(11) 0.000(7) -0.072(10) 0.001(8)
C39 0.122(12) 0.054(8) 0.108(12) 0.000(8) -0.071(10) 0.002(9)
C162 0.133(12) 0.067(9) 0.114(12) -0.001(9) -0.069(10) -0.003(9)
C63 0.129(12) 0.066(9) 0.112(12) 0.003(8) -0.074(10) -0.002(9)
C40 0.115(11) 0.046(8) 0.100(11) 0.004(8) -0.075(10) 0.002(8)
C17 0.105(11) 0.032(7) 0.091(11) -0.001(7) -0.064(9) 0.001(8)
C 0.045(10) 0.030(8) 0.038(10) 0.002(7) -0.005(8) 0.011(8)
B012 0.010(5) 0.019(5) 0.027(6) -0.001(5) 0.002(4) -0.007(4)
C1 0.017(7) 0.046(9) 0.030(9) 0.027(7) 0.015(6) 0.014(7)
B01B 0.011(5) 0.023(5) 0.025(6) 0.006(5) 0.001(4) -0.003(5)
B01P 0.020(5) 0.014(5) 0.038(6) 0.010(5) 0.001(5) 0.000(5)
B01V 0.030(9) 0.035(9) 0.016(8) 0.000(7) -0.007(7) 0.009(8)
B01Z 0.027(7) 0.007(5) 0.038(8) 0.000(6) -0.009(6) -0.003(5)
B023 0.021(6) 0.007(5) 0.030(6) 0.002(5) -0.008(5) -0.001(5)
B026 0.020(5) 0.017(5) 0.032(6) 0.011(5) -0.002(5) -0.001(5)
B028 0.019(8) 0.024(8) 0.031(10) -0.013(7) -0.009(7) 0.013(7)
B02F 0.021(5) 0.008(5) 0.034(6) 0.002(5) -0.001(5) -0.007(4)
B02H 0.028(9) 0.028(9) 0.035(11) -0.002(8) -0.015(8) 0.005(8)
B02K 0.017(5) 0.016(5) 0.023(5) 0.000(5) -0.002(4) 0.002(4)
B02N 0.014(5) 0.022(5) 0.026(6) 0.003(5) -0.004(4) -0.004(5)
B02Y 0.020(6) 0.020(6) 0.033(7) 0.005(5) -0.003(5) 0.002(5)
B036 0.020(5) 0.017(5) 0.026(6) 0.001(5) -0.001(5) -0.007(5)
B03B 0.020(8) 0.036(9) 0.029(10) 0.002(8) 0.010(7) -0.007(7)
B03O 0.018(8) 0.034(9) 0.021(9) -0.008(7) -0.010(6) 0.006(7)
B03Q 0.024(9) 0.038(10) 0.036(11) -0.010(8) -0.008(8) 0.009(8)
B03R 0.017(7) 0.020(8) 0.036(10) -0.006(7) -0.005(7) -0.005(7)
B03S 0.010(7) 0.032(9) 0.033(10) 0.007(7) -0.006(6) -0.013(7)
B049 0.049(11) 0.024(8) 0.020(9) -0.004(7) 0.003(8) -0.005(8)
Cl2 0.54(4) 0.36(3) 0.39(3) 0.22(2) -0.08(3) -0.21(3)
Cl3 0.172(16) 0.26(2) 0.60(4) 0.08(2) -0.123(19) 0.012(15)
C4 0.10(2) 0.087(19) 0.09(2) 0.014(16) -0.053(18) 0.030(17)

loop_
_atom_type_symbol
_atom_type_description
_atom_type_scat_dispersion_real
_atom_type_scat_dispersion_imag
_atom_type_scat_source
C C 0.0033 0.0016 'International Tables Vol C Tables 4.2.6.8 and 6.1.1.4'
H H 0.0000 0.0000 'International Tables Vol C Tables 4.2.6.8 and 6.1.1.4'
Au Au -2.0133 8.8022 'International Tables Vol C Tables 4.2.6.8 and 6.1.1.4'
B B 0.0013 0.0007 'International Tables Vol C Tables 4.2.6.8 and 6.1.1.4'
Cl Cl 0.1484 0.1585 'International Tables Vol C Tables 4.2.6.8 and 6.1.1.4'
P P 0.1023 0.0942 'International Tables Vol C Tables 4.2.6.8 and 6.1.1.4'
S S 0.1246 0.1234 'International Tables Vol C Tables 4.2.6.8 and 6.1.1.4'

loop_
_geom_angle_atom_site_label_1
_geom_angle_atom_site_label_2
_geom_angle_atom_site_label_3
_geom_angle
_geom_angle_site_symmetry_1
_geom_angle_site_symmetry_3
_geom_angle_publ_flag
Au4 Au3 Au2 64.11(2) . . ?
S00J Au3 Au4 50.69(9) . . ?
S00J Au3 Au2 46.98(9) . . ?
P00L Au3 Au4 125.54(9) . . ?
P00L Au3 Au2 137.35(9) . . ?
P00L Au3 S00J 174.22(14) . . ?
Au3 Au4 Au2 60.773(19) . . ?
Au3 Au4 Au6 122.07(2) . . ?
Au5 Au4 Au3 176.18(3) . . ?
Au5 Au4 Au2 121.54(2) . . ?
Au5 Au4 Au6 61.566(19) . . ?
Au2 Au4 Au6 90.71(2) . . ?
S00J Au4 Au3 50.53(8) . . ?
S00J Au4 Au5 128.30(8) . . ?
S00J Au4 Au2 45.34(9) . . ?
S00J Au4 Au6 135.35(10) . . ?
S00Q Au4 Au3 130.49(9) . . ?
S00Q Au4 Au5 50.65(9) . . ?
S00Q Au4 Au2 135.16(10) . . ?
S00Q Au4 Au6 44.94(10) . . ?
S00Q Au4 S00J 178.89(13) . . ?
Au4 Au5 Au6 64.664(19) . . ?
S00Q Au5 Au4 50.96(9) . . ?
S00Q Au5 Au6 46.48(10) . . ?
P00P Au5 Au4 126.21(9) . . ?
P00P Au5 Au6 134.35(10) . . ?
P00P Au5 S00Q 177.04(13) . . ?
Au3 Au2 Au4 55.120(17) . . ?
Au3 Au2 Au8 117.58(2) . . ?
Au4 Au2 Au8 89.26(2) . . ?
Au1 Au2 Au3 169.63(3) . . ?
Au1 Au2 Au4 114.88(2) . . ?
Au1 Au2 Au8 56.275(19) . . ?
S00J Au2 Au3 47.52(8) . . ?
S00J Au2 Au4 45.98(9) . . ?
S00J Au2 Au1 129.14(8) . . ?
S00J Au2 Au8 134.82(9) . . ?
S00J Au2 S00T 178.51(13) . . ?
S00T Au2 Au3 133.63(10) . . ?
S00T Au2 Au4 133.32(11) . . ?
S00T Au2 Au1 49.53(10) . . ?
S00T Au2 Au8 44.29(11) . . ?
Au6 Au7 Au8 64.48(2) . . ?
S00V Au7 Au6 50.57(11) . . ?
S00V Au7 Au8 47.74(10) . . ?
P00W Au7 Au6 124.42(11) . . ?
P00W Au7 Au8 137.21(10) . . ?
P00W Au7 S00V 172.90(16) . . ?
Au8 Au1 Au2 66.711(19) . . ?
S00T Au1 Au2 49.02(10) . . ?
S00T Au1 Au8 49.55(11) . . ?
P00I Au1 Au2 130.65(10) . . ?
P00I Au1 Au8 134.46(10) . . ?
P00I Au1 S00T 175.99(15) . . ?
Au5 Au6 Au4 53.770(17) . . ?
Au5 Au6 Au8 119.64(2) . . ?
Au7 Au6 Au4 115.88(2) . . ?
Au7 Au6 Au5 169.10(2) . . ?
Au7 Au6 Au8 59.87(2) . . ?
Au8 Au6 Au4 89.74(2) . . ?
S00Q Au6 Au4 45.04(9) . . ?
S00Q Au6 Au5 46.32(9) . . ?
S00Q Au6 Au7 124.97(9) . . ?
S00Q Au6 Au8 134.00(9) . . ?
S00Q Au6 S00V 175.28(13) . . ?
S00V Au6 Au4 135.13(11) . . ?
S00V Au6 Au5 138.36(9) . . ?
S00V Au6 Au7 50.30(9) . . ?
S00V Au6 Au8 45.46(10) . . ?
Au7 Au8 Au2 116.45(2) . . ?
Au7 Au8 Au6 55.654(19) . . ?
Au1 Au8 Au2 57.014(19) . . ?
Au1 Au8 Au7 169.17(3) . . ?
Au1 Au8 Au6 114.09(2) . . ?
Au6 Au8 Au2 90.22(2) . . ?
S00T Au8 Au2 44.18(10) . . ?
S00T Au8 Au7 133.08(10) . . ?
S00T Au8 Au1 49.92(10) . . ?
S00T Au8 Au6 134.31(11) . . ?
S00V Au8 Au2 136.02(11) . . ?
S00V Au8 Au7 48.08(9) . . ?
S00V Au8 Au1 128.97(9) . . ?
S00V Au8 Au6 46.00(11) . . ?
S00V Au8 S00T 178.83(13) . . ?
Au3 S00J Au4 78.78(11) . . ?
Au2 S00J Au3 85.50(12) . . ?
Au2 S00J Au4 88.69(12) . . ?
Au5 S00Q Au4 78.40(11) . . ?
Au5 S00Q Au6 87.20(13) . . ?
Au6 S00Q Au4 90.02(14) . . ?
Au2 S00T Au1 81.46(13) . . ?
Au2 S00T Au8 91.53(15) . . ?
Au8 S00T Au1 80.52(13) . . ?
Au7 S00V Au6 79.13(12) . . ?
Au8 S00V Au7 84.18(13) . . ?
Au8 S00V Au6 88.53(13) . . ?
C011 P00I Au1 113.4(4) . . ?
C02D P00I Au1 113.1(5) . . ?
C02D P00I C011 102.6(6) . . ?
C1 P00I Au1 108.7(6) . . ?
C1 P00I C011 106.6(7) . . ?
C1 P00I C02D 112.2(6) . . ?
C010 P00L Au3 112.4(4) . . ?
C02I P00L Au3 108.6(5) . . ?
C02I P00L C010 106.3(6) . . ?
C02I P00L C03I 106.6(7) . . ?
C03I P00L Au3 114.3(4) . . ?
C03I P00L C010 108.3(6) . . ?
C019 P00P Au5 114.6(4) . . ?
C019 P00P C01D 107.5(7) . . ?
C01D P00P Au5 108.7(5) . . ?
C02B P00P Au5 112.3(5) . . ?
C02B P00P C019 108.6(6) . . ?
C02B P00P C01D 104.6(6) . . ?
C01I P00W Au7 113.1(4) . . ?
C01X P00W Au7 107.4(5) . . ?
C01X P00W C01I 106.8(7) . . ?
C05F P00W Au7 113.0(5) . . ?
C05F P00W C01I 99.6(7) . . ?
C05F P00W C01X 116.7(8) . . ?
C C00X H00X 119.4 . . ?
C C00X C1 121.2(17) . . ?
C1 C00X H00X 119.4 . . ?
B023 C010 P00L 119.1(10) . . ?
B023 C010 B026 112.6(11) . . ?
B023 C010 B02F 63.0(8) . . ?
B023 C010 B02H 113.4(11) . . ?
B026 C010 P00L 114.1(9) . . ?
B026 C010 B02F 59.9(9) . . ?
B026 C010 B02H 63.5(10) . . ?
B02F C010 P00L 113.3(9) . . ?
B02H C010 P00L 121.3(9) . . ?
B02H C010 B02F 112.6(12) . . ?
B03S C010 P00L 124.0(10) . . ?
B03S C010 B023 62.5(9) . . ?
B03S C010 B026 114.5(12) . . ?
B03S C010 B02F 114.1(11) . . ?
B03S C010 B02H 62.2(10) . . ?
B012 C011 P00I 115.0(9) . . ?
B012 C011 B02K 113.0(11) . . ?
B012 C011 B02N 61.6(8) . . ?
B01B C011 P00I 119.5(9) . . ?
B01B C011 B012 63.3(9) . . ?
B01B C011 B02K 113.5(11) . . ?
B01B C011 B02N 112.6(11) . . ?
B01B C011 B036 62.5(9) . . ?
B02K C011 P00I 119.7(10) . . ?
B02K C011 B02N 60.9(8) . . ?
B02N C011 P00I 117.0(9) . . ?
B036 C011 P00I 121.2(9) . . ?
B036 C011 B012 115.1(11) . . ?
B036 C011 B02K 62.7(9) . . ?
B036 C011 B02N 112.6(11) . . ?
C01M C019 P00P 127.8(11) . . ?
C01M C019 C02W 118.1(13) . . ?
C02W C019 P00P 114.1(10) . . ?
C01X C01A H01A 119.7 . . ?
C01X C01A C02R 120.6(15) . . ?
C02R C01A H01A 119.7 . . ?
B012 C01D P00P 111.7(9) . . ?
B012 C01D B01B 61.4(9) . . ?
B012 C01D B03R 62.7(9) . . ?
B012 C01D B049 112.4(11) . . ?
B01B C01D P00P 118.1(9) . . ?
B01B C01D B03R 111.3(12) . . ?
B01B C01D B049 60.8(9) . . ?
B028 C01D P00P 124.0(11) . . ?
B028 C01D B012 113.2(11) . . ?
B028 C01D B01B 111.9(12) . . ?
B028 C01D B03R 60.9(8) . . ?
B028 C01D B049 62.9(10) . . ?
B03R C01D P00P 117.3(10) . . ?
B03R C01D B049 112.0(11) . . ?
B049 C01D P00P 124.5(10) . . ?
C01F C01E H01E 119.1 . . ?
C01F C01E C02B 121.8(16) . . ?
C02B C01E H01E 119.1 . . ?
C01E C01F H01F 120.1 . . ?
C01E C01F C01O 119.8(17) . . ?
C01O C01F H01F 120.1 . . ?
C01S C01G H01G 120.4 . . ?
C02W C01G H01G 120.4 . . ?
C02W C01G C01S 119.2(14) . . ?
B01P C01I P00W 115.3(9) . . ?
B01P C01I B01Z 112.3(12) . . ?
B01P C01I B023 114.1(11) . . ?
B01P C01I B03O 60.9(10) . . ?
B01Z C01I P00W 124.8(10) . . ?
B023 C01I P00W 118.7(10) . . ?
B023 C01I B01Z 60.4(8) . . ?
B023 C01I B03O 113.2(11) . . ?
B02F C01I P00W 113.7(9) . . ?
B02F C01I B01P 62.6(9) . . ?
B02F C01I B01Z 111.9(10) . . ?
B02F C01I B023 63.1(8) . . ?
B02F C01I B03O 112.7(12) . . ?
B03O C01I P00W 121.4(9) . . ?
B03O C01I B01Z 63.0(10) . . ?
C019 C01M H01M 117.8 . . ?
C019 C01M C029 124.3(15) . . ?
C029 C01M H01M 117.8 . . ?
C020 C01N H01N 119.6 . . ?
C020 C01N C039 120.7(16) . . ?
C039 C01N H01N 119.6 . . ?
C01F C01O H01O 119.8 . . ?
C03P C01O C01F 120.4(16) . . ?
C03P C01O H01O 119.8 . . ?
C01G C01S H01S 119.8 . . ?
C029 C01S C01G 120.5(14) . . ?
C029 C01S H01S 119.8 . . ?
C01A C01X P00W 116.7(13) . . ?
C32 C01X P00W 120.2(15) . . ?
C32 C01X C01A 122.6(18) . . ?
C01N C020 H020 119.0 . . ?
C01N C020 C02I 122.0(15) . . ?
C02I C020 H020 119.0 . . ?
C19 C024 H024 119.1 . . ?
C19 C024 C03I 121.8(15) . . ?
C03I C024 H024 119.1 . . ?
C01M C029 C01S 117.7(15) . . ?
C01M C029 H029 121.2 . . ?
C01S C029 H029 121.2 . . ?
C024 C19 H19 119.7 . . ?
C04O C19 C024 120.6(17) . . ?
C04O C19 H19 119.7 . . ?
C01E C02B P00P 117.6(11) . . ?
C01E C02B C03F 118.4(14) . . ?
C03F C02B P00P 123.6(12) . . ?
C048 C02C H02C 121.6 . . ?
C048 C02C C 116.7(15) . . ?
C C02C H02C 121.6 . . ?
C02R C02E H02E 119.8 . . ?
C03H C02E H02E 119.8 . . ?
C03H C02E C02R 120.5(19) . . ?
C02D C02G H02G 120.4 . . ?
C03W C02G H02G 120.4 . . ?
C03W C02G C02D 119.3(15) . . ?
C039 C23 H23 120.1 . . ?
C039 C23 C03X 119.8(17) . . ?
C03X C23 H23 120.1 . . ?
C02G C02D P00I 115.7(11) . . ?
C02G C02D C02T 119.0(13) . . ?
C02T C02D P00I 125.1(11) . . ?
C02D C02T H02T 119.9 . . ?
C040 C02T C02D 120.3(15) . . ?
C040 C02T H02T 119.9 . . ?
C02T C040 H040 120.1 . . ?
C02T C040 C02L 119.7(16) . . ?
C02L C040 H040 120.1 . . ?
C040 C02L H02L 120.1 . . ?
C040 C02L C03W 119.8(16) . . ?
C03W C02L H02L 120.1 . . ?
C02G C03W C02L 121.9(17) . . ?
C02G C03W H03W 119.1 . . ?
C02L C03W H03W 119.1 . . ?
C020 C02I P00L 119.2(11) . . ?
C020 C02I C03X 117.6(15) . . ?
C03X C02I P00L 123.0(12) . . ?
C01A C02R C02E 117.7(16) . . ?
C01A C02R H02R 121.2 . . ?
C02E C02R H02R 121.2 . . ?
C019 C02W H02W 119.9 . . ?
C01G C02W C019 120.2(13) . . ?
C01G C02W H02W 119.9 . . ?
C01N C039 H039 120.0 . . ?
C23 C039 C01N 120.0(16) . . ?
C23 C039 H039 120.0 . . ?
C01X C32 H32 122.4 . . ?
C01X C32 C03H 115.2(18) . . ?
C03H C32 H32 122.4 . . ?
C02B C03F H03F 119.3 . . ?
C02B C03F C03P 121.4(16) . . ?
C03P C03F H03F 119.3 . . ?
C02E C03H C32 123.0(18) . . ?
C02E C03H H03H 118.5 . . ?
C32 C03H H03H 118.5 . . ?
C024 C03I P00L 126.7(11) . . ?
C041 C03I P00L 114.7(11) . . ?
C041 C03I C024 117.9(14) . . ?
C01O C03P C03F 118.1(16) . . ?
C01O C03P H03P 121.0 . . ?
C03F C03P H03P 121.0 . . ?
C048 C03U H03U 119.6 . . ?
C048 C03U C1 120.8(17) . . ?
C1 C03U H03U 119.6 . . ?
C23 C03X C02I 119.9(17) . . ?
C23 C03X H03X 120.1 . . ?
C02I C03X H03X 120.1 . . ?
C03I C041 H041 120.0 . . ?
C059 C041 C03I 120.1(15) . . ?
C059 C041 H041 120.0 . . ?
C02C C048 H048 119.4 . . ?
C03U C048 C02C 121.3(19) . . ?
C03U C048 H048 119.4 . . ?
C19 C04O H04O 120.1 . . ?
C19 C04O C059 119.7(16) . . ?
C059 C04O H04O 120.1 . . ?
C041 C059 C04O 119.6(15) . . ?
C041 C059 H059 120.2 . . ?
C04O C059 H059 120.2 . . ?
C39 C05F P00W 116.0(9) . . ?
C39 C05F C17 120.0 . . ?
C17 C05F P00W 124.0(9) . . ?
C05F C39 H39 120.0 . . ?
C05F C39 C162 120.0 . . ?
C162 C39 H39 120.0 . . ?
C39 C162 H162 120.0 . . ?
C39 C162 C63 120.0 . . ?
C63 C162 H162 120.0 . . ?
C162 C63 H63 120.0 . . ?
C162 C63 C40 120.0 . . ?
C40 C63 H63 120.0 . . ?
C63 C40 H40 120.0 . . ?
C17 C40 C63 120.0 . . ?
C17 C40 H40 120.0 . . ?
C05F C17 H17 120.0 . . ?
C40 C17 C05F 120.0 . . ?
C40 C17 H17 120.0 . . ?
C00X C C02C 121.2(17) . . ?
C00X C H 119.4 . . ?
C02C C H 119.4 . . ?
C011 B012 C01D 101.5(10) . . ?
C011 B012 H012 125.6 . . ?
C011 B012 B01B 56.9(8) . . ?
C011 B012 B02N 59.4(8) . . ?
C011 B012 B03R 103.1(10) . . ?
C01D B012 H012 124.8 . . ?
C01D B012 B01B 59.5(8) . . ?
C01D B012 B02N 102.9(11) . . ?
C01D B012 B03R 59.0(8) . . ?
B01B B012 H012 122.2 . . ?
B01B B012 B03R 106.9(11) . . ?
B02N B012 H012 123.9 . . ?
B02N B012 B01B 105.7(10) . . ?
B02N B012 B03R 56.8(9) . . ?
B03R B012 H012 123.5 . . ?
C00X C1 P00I 116.6(12) . . ?
C00X C1 C03U 118.4(14) . . ?
C03U C1 P00I 124.7(12) . . ?
C011 B01B C01D 103.5(10) . . ?
C011 B01B B012 59.8(8) . . ?
C011 B01B H01B 124.1 . . ?
C011 B01B B036 59.5(9) . . ?
C011 B01B B049 106.6(11) . . ?
C01D B01B B012 59.1(8) . . ?
C01D B01B H01B 124.2 . . ?
C01D B01B B049 60.2(9) . . ?
B012 B01B H01B 120.1 . . ?
B036 B01B C01D 106.4(11) . . ?
B036 B01B B012 109.8(11) . . ?
B036 B01B H01B 121.4 . . ?
B036 B01B B049 60.1(9) . . ?
B049 B01B B012 110.1(12) . . ?
B049 B01B H01B 121.0 . . ?
C01I B01P H01P 124.8 . . ?
C01I B01P B026 102.8(11) . . ?
C01I B01P B02F 57.8(9) . . ?
C01I B01P B02Y 106.1(11) . . ?
C01I B01P B03O 59.8(9) . . ?
B026 B01P H01P 123.5 . . ?
B026 B01P B02F 58.3(9) . . ?
B026 B01P B02Y 60.8(9) . . ?
B026 B01P B03O 107.7(11) . . ?
B02F B01P H01P 122.3 . . ?
B02Y B01P H01P 121.2 . . ?
B02Y B01P B02F 108.2(11) . . ?
B03O B01P H01P 121.0 . . ?
B03O B01P B02F 107.9(11) . . ?
B03O B01P B02Y 60.3(9) . . ?
B028 B01V H01V 120.6 . . ?
B028 B01V B02N 106.2(11) . . ?
B028 B01V B03R 60.0(9) . . ?
B02K B01V H01V 121.3 . . ?
B02K B01V B028 109.9(12) . . ?
B02K B01V B02N 60.1(9) . . ?
B02K B01V B03R 108.1(12) . . ?
B02N B01V H01V 123.7 . . ?
B03B B01V H01V 119.6 . . ?
B03B B01V B028 63.6(10) . . ?
B03B B01V B02K 59.6(10) . . ?
B03B B01V B02N 107.8(12) . . ?
B03B B01V B03R 111.0(12) . . ?
B03R B01V H01V 121.5 . . ?
B03R B01V B02N 58.0(10) . . ?
C01I B01Z H01Z 124.3 . . ?
C01I B01Z B023 59.6(8) . . ?
C01I B01Z B03O 58.4(8) . . ?
C01I B01Z B03Q 106.0(13) . . ?
B023 B01Z H01Z 120.4 . . ?
B023 B01Z B03O 108.8(11) . . ?
B023 B01Z B03Q 110.7(12) . . ?
B03O B01Z H01Z 121.6 . . ?
B03Q B01Z H01Z 120.7 . . ?
B03Q B01Z B03O 59.9(10) . . ?
B03S B01Z C01I 106.2(11) . . ?
B03S B01Z H01Z 121.0 . . ?
B03S B01Z B023 60.4(9) . . ?
B03S B01Z B03O 109.4(13) . . ?
B03S B01Z B03Q 62.3(10) . . ?
C010 B023 C01I 101.8(11) . . ?
C010 B023 B01Z 103.4(12) . . ?
C010 B023 H023 125.6 . . ?
C010 B023 B02F 59.6(9) . . ?
C010 B023 B03S 57.9(8) . . ?
C01I B023 B01Z 60.0(8) . . ?
C01I B023 H023 124.7 . . ?
C01I B023 B02F 57.4(8) . . ?
C01I B023 B03S 105.6(12) . . ?
B01Z B023 H023 122.7 . . ?
B01Z B023 B02F 107.1(12) . . ?
B02F B023 H023 121.7 . . ?
B03S B023 B01Z 59.1(9) . . ?
B03S B023 H023 122.3 . . ?
B03S B023 B02F 107.7(12) . . ?
C010 B026 B01P 108.3(12) . . ?
C010 B026 H026 122.8 . . ?
C010 B026 B02F 61.1(9) . . ?
C010 B026 B02H 58.3(9) . . ?
C010 B026 B02Y 106.4(11) . . ?
B01P B026 H026 121.1 . . ?
B01P B026 B02H 108.0(11) . . ?
B01P B026 B02Y 60.3(9) . . ?
B02F B026 B01P 61.9(10) . . ?
B02F B026 H026 119.2 . . ?
B02F B026 B02H 109.3(12) . . ?
B02F B026 B02Y 110.6(12) . . ?
B02H B026 H026 122.3 . . ?
B02Y B026 H026 121.6 . . ?
B02Y B026 B02H 59.6(9) . . ?
C01D B028 B01V 107.1(12) . . ?
C01D B028 H028 122.0 . . ?
C01D B028 B03B 105.7(12) . . ?
C01D B028 B03R 61.2(9) . . ?
C01D B028 B049 60.5(9) . . ?
B01V B028 H028 123.1 . . ?
B01V B028 B03B 57.4(10) . . ?
B01V B028 B03R 60.1(10) . . ?
B01V B028 B049 106.8(13) . . ?
B03B B028 H028 124.3 . . ?
B03R B028 H028 120.6 . . ?
B03R B028 B03B 106.2(13) . . ?
B03R B028 B049 110.3(11) . . ?
B049 B028 H028 120.9 . . ?
B049 B028 B03B 59.4(10) . . ?
C010 B02F B01P 105.1(11) . . ?
C010 B02F B023 57.4(8) . . ?
C010 B02F H02F 125.6 . . ?
C01I B02F C010 101.8(10) . . ?
C01I B02F B01P 59.6(9) . . ?
C01I B02F B023 59.5(8) . . ?
C01I B02F B026 105.4(12) . . ?
C01I B02F H02F 124.5 . . ?
B01P B02F B023 108.9(11) . . ?
B01P B02F H02F 121.5 . . ?
B023 B02F H02F 121.5 . . ?
B026 B02F C010 59.0(9) . . ?
B026 B02F B01P 59.8(9) . . ?
B026 B02F B023 107.3(11) . . ?
B026 B02F H02F 122.2 . . ?
C010 B02H B026 58.2(9) . . ?
C010 B02H H02H 124.4 . . ?
C010 B02H B02Y 106.4(12) . . ?
C010 B02H B03Q 106.9(13) . . ?
C010 B02H B03S 57.8(10) . . ?
B026 B02H H02H 122.9 . . ?
B02Y B02H B026 59.8(10) . . ?
B02Y B02H H02H 120.4 . . ?
B03Q B02H B026 108.5(12) . . ?
B03Q B02H H02H 120.3 . . ?
B03Q B02H B02Y 61.8(10) . . ?
B03Q B02H B03S 62.3(11) . . ?
B03S B02H B026 106.5(13) . . ?
B03S B02H H02H 120.9 . . ?
B03S B02H B02Y 111.1(12) . . ?
C011 B02K B01V 106.7(11) . . ?
C011 B02K H02K 124.0 . . ?
C011 B02K B02N 59.7(8) . . ?
C011 B02K B036 57.8(8) . . ?
B01V B02K H02K 121.5 . . ?
B01V B02K B02N 61.0(10) . . ?
B01V B02K B036 108.0(12) . . ?
B02N B02K H02K 120.9 . . ?
B02N B02K B036 107.6(10) . . ?
B036 B02K H02K 122.3 . . ?
B03B B02K C011 105.3(11) . . ?
B03B B02K B01V 59.9(9) . . ?
B03B B02K H02K 122.2 . . ?
B03B B02K B02N 108.7(12) . . ?
B03B B02K B036 60.1(9) . . ?
C011 B02N B012 59.0(8) . . ?
C011 B02N B01V 104.8(11) . . ?
C011 B02N B02K 59.4(8) . . ?
C011 B02N H02N 124.1 . . ?
B012 B02N H02N 119.5 . . ?
B01V B02N B012 110.3(12) . . ?
B01V B02N H02N 122.5 . . ?
B02K B02N B012 109.6(10) . . ?
B02K B02N B01V 58.8(9) . . ?
B02K B02N H02N 121.4 . . ?
B03R B02N C011 107.6(11) . . ?
B03R B02N B012 63.1(9) . . ?
B03R B02N B01V 60.5(10) . . ?
B03R B02N B02K 109.1(11) . . ?
B03R B02N H02N 120.2 . . ?
B01P B02Y B026 58.9(9) . . ?
B01P B02Y B02H 107.6(13) . . ?
B01P B02Y H02Y 121.9 . . ?
B01P B02Y B03O 59.5(9) . . ?
B01P B02Y B03Q 107.5(13) . . ?
B026 B02Y H02Y 122.9 . . ?
B026 B02Y B03Q 106.2(12) . . ?
B02H B02Y B026 60.6(9) . . ?
B02H B02Y H02Y 122.5 . . ?
B02H B02Y B03Q 58.0(10) . . ?
B03O B02Y B026 105.5(12) . . ?
B03O B02Y B02H 105.9(13) . . ?
B03O B02Y H02Y 123.1 . . ?
B03O B02Y B03Q 59.9(10) . . ?
B03Q B02Y H02Y 122.6 . . ?
C011 B036 B01B 58.0(8) . . ?
C011 B036 B02K 59.5(8) . . ?
C011 B036 H036 124.3 . . ?
C011 B036 B03B 104.9(11) . . ?
C011 B036 B049 106.0(11) . . ?
B01B B036 B02K 107.2(10) . . ?
B01B B036 H036 121.5 . . ?
B01B B036 B03B 109.0(12) . . ?
B01B B036 B049 60.9(9) . . ?
B02K B036 H036 122.5 . . ?
B03B B036 B02K 58.0(9) . . ?
B03B B036 H036 122.2 . . ?
B03B B036 B049 61.6(10) . . ?
B049 B036 B02K 107.9(12) . . ?
B049 B036 H036 121.1 . . ?
B01V B03B B028 59.0(9) . . ?
B01V B03B B036 109.8(13) . . ?
B01V B03B H03B 121.1 . . ?
B01V B03B B049 108.5(12) . . ?
B028 B03B H03B 123.2 . . ?
B02K B03B B01V 60.5(10) . . ?
B02K B03B B028 107.1(12) . . ?
B02K B03B B036 61.9(9) . . ?
B02K B03B H03B 120.9 . . ?
B02K B03B B049 109.3(12) . . ?
B036 B03B B028 107.0(12) . . ?
B036 B03B H03B 121.0 . . ?
B036 B03B B049 59.5(10) . . ?
B049 B03B B028 59.8(10) . . ?
B049 B03B H03B 121.4 . . ?
C01I B03O B01P 59.3(9) . . ?
C01I B03O B01Z 58.6(9) . . ?
C01I B03O B02Y 105.6(11) . . ?
C01I B03O H03O 124.1 . . ?
C01I B03O B03Q 104.9(12) . . ?
B01P B03O B01Z 107.4(11) . . ?
B01P B03O B02Y 60.1(9) . . ?
B01P B03O H03O 121.1 . . ?
B01P B03O B03Q 108.9(11) . . ?
B01Z B03O H03O 122.9 . . ?
B02Y B03O B01Z 106.8(11) . . ?
B02Y B03O H03O 122.1 . . ?
B02Y B03O B03Q 60.9(10) . . ?
B03Q B03O B01Z 58.4(10) . . ?
B03Q B03O H03O 122.2 . . ?
B01Z B03Q B02Y 108.0(13) . . ?
B01Z B03Q B03O 61.7(10) . . ?
B01Z B03Q H03Q 122.3 . . ?
B01Z B03Q B03S 57.9(10) . . ?
B02H B03Q B01Z 105.6(13) . . ?
B02H B03Q B02Y 60.2(10) . . ?
B02H B03Q B03O 106.9(13) . . ?
B02H B03Q H03Q 123.0 . . ?
B02H B03Q B03S 59.0(10) . . ?
B02Y B03Q H03Q 121.7 . . ?
B03O B03Q B02Y 59.2(10) . . ?
B03O B03Q H03Q 121.5 . . ?
B03O B03Q B03S 107.4(13) . . ?
B03S B03Q B02Y 107.2(12) . . ?
B03S B03Q H03Q 122.9 . . ?
C01D B03R B012 58.2(8) . . ?
C01D B03R H03R 125.3 . . ?
B012 B03R H03R 121.7 . . ?
B01V B03R C01D 104.5(10) . . ?
B01V B03R B012 108.7(12) . . ?
B01V B03R H03R 121.7 . . ?
B028 B03R C01D 57.9(8) . . ?
B028 B03R B012 107.1(10) . . ?
B028 B03R B01V 59.9(9) . . ?
B028 B03R H03R 121.9 . . ?
B02N B03R C01D 104.9(11) . . ?
B02N B03R B012 60.1(9) . . ?
B02N B03R B01V 61.4(10) . . ?
B02N B03R B028 108.8(12) . . ?
B02N B03R H03R 121.4 . . ?
C010 B03S B01Z 105.8(12) . . ?
C010 B03S B023 59.6(9) . . ?
C010 B03S B02H 59.9(9) . . ?
C010 B03S B03Q 105.6(12) . . ?
C010 B03S H03S 123.4 . . ?
B01Z B03S B023 60.5(9) . . ?
B01Z B03S B02H 106.8(12) . . ?
B01Z B03S B03Q 59.8(10) . . ?
B01Z B03S H03S 122.6 . . ?
B023 B03S B03Q 108.9(12) . . ?
B023 B03S H03S 120.4 . . ?
B02H B03S B023 109.2(12) . . ?
B02H B03S B03Q 58.7(10) . . ?
B02H B03S H03S 121.8 . . ?
B03Q B03S H03S 122.5 . . ?
C01D B049 B01B 59.0(9) . . ?
C01D B049 B028 56.6(9) . . ?
C01D B049 B03B 103.8(12) . . ?
C01D B049 H049 124.9 . . ?
B01B B049 B028 105.4(11) . . ?
B01B B049 B03B 105.4(12) . . ?
B01B B049 H049 123.1 . . ?
B028 B049 H049 122.6 . . ?
B036 B049 C01D 104.7(11) . . ?
B036 B049 B01B 59.1(9) . . ?
B036 B049 B028 107.2(12) . . ?
B036 B049 B03B 58.8(9) . . ?
B036 B049 H049 122.7 . . ?
B03B B049 B028 60.8(10) . . ?
B03B B049 H049 123.2 . . ?
Cl2 C4 Cl3 110.3(12) . . ?
Cl2 C4 H4A 109.6 . . ?
Cl2 C4 H4B 109.6 . . ?
Cl3 C4 H4A 109.6 . . ?
Cl3 C4 H4B 109.6 . . ?
H4A C4 H4B 108.1 . . ?

loop_
_geom_bond_atom_site_label_1
_geom_bond_atom_site_label_2
_geom_bond_distance
_geom_bond_site_symmetry_2
_geom_bond_publ_flag
Au3 Au4 2.9519(8) . ?
Au3 Au2 3.1402(8) . ?
Au3 S00J 2.323(3) . ?
Au3 P00L 2.252(3) . ?
Au4 Au5 2.9338(8) . ?
Au4 Au2 3.2371(9) . ?
Au4 Au6 3.2872(8) . ?
Au4 S00J 2.328(4) . ?
Au4 S00Q 2.326(4) . ?
Au5 Au6 3.1983(9) . ?
Au5 S00Q 2.316(4) . ?
Au5 P00P 2.261(3) . ?
Au2 Au1 3.0267(8) . ?
Au2 Au8 3.3144(8) . ?
Au2 S00J 2.303(4) . ?
Au2 S00T 2.311(4) . ?
Au7 Au6 2.9618(9) . ?
Au7 Au8 3.1025(9) . ?
Au7 S00V 2.321(4) . ?
Au7 P00W 2.249(4) . ?
Au1 Au8 3.0011(9) . ?
Au1 S00T 2.328(4) . ?
Au1 P00I 2.263(4) . ?
Au6 Au8 3.2371(10) . ?
Au6 S00Q 2.322(4) . ?
Au6 S00V 2.330(4) . ?
Au8 S00T 2.315(4) . ?
Au8 S00V 2.308(4) . ?
P00I C011 1.854(15) . ?
P00I C02D 1.836(14) . ?
P00I C1 1.826(14) . ?
P00L C010 1.882(14) . ?
P00L C02I 1.790(15) . ?
P00L C03I 1.808(15) . ?
P00P C019 1.832(14) . ?
P00P C01D 1.833(15) . ?
P00P C02B 1.803(14) . ?
P00W C01I 1.859(15) . ?
P00W C01X 1.839(19) . ?
P00W C05F 1.825(10) . ?
C00X H00X 0.9500 . ?
C00X C 1.33(2) . ?
C00X C1 1.38(2) . ?
C010 B023 1.70(2) . ?
C010 B026 1.71(2) . ?
C010 B02F 1.742(19) . ?
C010 B02H 1.71(2) . ?
C010 B03S 1.672(19) . ?
C011 B012 1.74(2) . ?
C011 B01B 1.68(2) . ?
C011 B02K 1.74(2) . ?
C011 B02N 1.747(19) . ?
C011 B036 1.71(2) . ?
C019 C01M 1.344(18) . ?
C019 C02W 1.45(2) . ?
C01A H01A 0.9500 . ?
C01A C01X 1.37(2) . ?
C01A C02R 1.39(2) . ?
C01D B012 1.76(2) . ?
C01D B01B 1.76(2) . ?
C01D B028 1.71(2) . ?
C01D B03R 1.77(2) . ?
C01D B049 1.78(2) . ?
C01E H01E 0.9500 . ?
C01E C01F 1.35(2) . ?
C01E C02B 1.39(2) . ?
C01F H01F 0.9500 . ?
C01F C01O 1.43(2) . ?
C01G H01G 0.9500 . ?
C01G C01S 1.42(2) . ?
C01G C02W 1.35(2) . ?
C01I B01P 1.73(2) . ?
C01I B01Z 1.746(19) . ?
C01I B023 1.74(2) . ?
C01I B02F 1.70(2) . ?
C01I B03O 1.74(2) . ?
C01M H01M 0.9500 . ?
C01M C029 1.36(2) . ?
C01N H01N 0.9500 . ?
C01N C020 1.35(2) . ?
C01N C039 1.40(2) . ?
C01O H01O 0.9500 . ?
C01O C03P 1.39(2) . ?
C01S H01S 0.9500 . ?
C01S C029 1.41(2) . ?
C01X C32 1.36(2) . ?
C020 H020 0.9500 . ?
C020 C02I 1.38(2) . ?
C024 H024 0.9500 . ?
C024 C19 1.36(2) . ?
C024 C03I 1.41(2) . ?
C029 H029 0.9500 . ?
C19 H19 0.9500 . ?
C19 C04O 1.34(2) . ?
C02B C03F 1.40(2) . ?
C02C H02C 0.9500 . ?
C02C C048 1.41(3) . ?
C02C C 1.41(3) . ?
C02E H02E 0.9500 . ?
C02E C02R 1.43(2) . ?
C02E C03H 1.29(2) . ?
C02G H02G 0.9500 . ?
C02G C02D 1.398(19) . ?
C02G C03W 1.32(2) . ?
C23 H23 0.9500 . ?
C23 C039 1.37(3) . ?
C23 C03X 1.40(2) . ?
C02D C02T 1.40(2) . ?
C02T H02T 0.9500 . ?
C02T C040 1.35(2) . ?
C040 H040 0.9500 . ?
C040 C02L 1.37(2) . ?
C02L H02L 0.9500 . ?
C02L C03W 1.38(2) . ?
C03W H03W 0.9500 . ?
C02I C03X 1.44(2) . ?
C02R H02R 0.9500 . ?
C02W H02W 0.9500 . ?
C039 H039 0.9500 . ?
C32 H32 0.9500 . ?
C32 C03H 1.46(3) . ?
C03F H03F 0.9500 . ?
C03F C03P 1.41(2) . ?
C03H H03H 0.9500 . ?
C03I C041 1.395(19) . ?
C03P H03P 0.9500 . ?
C03U H03U 0.9500 . ?
C03U C048 1.33(2) . ?
C03U C1 1.39(2) . ?
C03X H03X 0.9500 . ?
C041 H041 0.9500 . ?
C041 C059 1.39(2) . ?
C048 H048 0.9500 . ?
C04O H04O 0.9500 . ?
C04O C059 1.43(2) . ?
C059 H059 0.9500 . ?
C05F C39 1.3900 . ?
C05F C17 1.3900 . ?
C39 H39 0.9500 . ?
C39 C162 1.3900 . ?
C162 H162 0.9500 . ?
C162 C63 1.3900 . ?
C63 H63 0.9500 . ?
C63 C40 1.3900 . ?
C40 H40 0.9500 . ?
C40 C17 1.3900 . ?
C17 H17 0.9500 . ?
C H 0.9500 . ?
B012 H012 1.1200 . ?
B012 B01B 1.80(2) . ?
B012 B02N 1.78(2) . ?
B012 B03R 1.84(2) . ?
B01B H01B 1.1200 . ?
B01B B036 1.76(2) . ?
B01B B049 1.79(2) . ?
B01P H01P 1.1200 . ?
B01P B026 1.75(2) . ?
B01P B02F 1.78(2) . ?
B01P B02Y 1.77(2) . ?
B01P B03O 1.76(2) . ?
B01V H01V 1.1200 . ?
B01V B028 1.76(2) . ?
B01V B02K 1.74(2) . ?
B01V B02N 1.78(2) . ?
B01V B03B 1.73(2) . ?
B01V B03R 1.77(2) . ?
B01Z H01Z 1.1200 . ?
B01Z B023 1.75(2) . ?
B01Z B03O 1.82(3) . ?
B01Z B03Q 1.76(3) . ?
B01Z B03S 1.73(2) . ?
B023 H023 1.1200 . ?
B023 B02F 1.80(2) . ?
B023 B03S 1.75(2) . ?
B026 H026 1.1200 . ?
B026 B02F 1.72(2) . ?
B026 B02H 1.80(2) . ?
B026 B02Y 1.78(2) . ?
B028 H028 1.1200 . ?
B028 B03B 1.84(3) . ?
B028 B03R 1.77(2) . ?
B028 B049 1.83(3) . ?
B02F H02F 1.1200 . ?
B02H H02H 1.1200 . ?
B02H B02Y 1.78(2) . ?
B02H B03Q 1.74(2) . ?
B02H B03S 1.75(3) . ?
B02K H02K 1.1200 . ?
B02K B02N 1.77(2) . ?
B02K B036 1.80(2) . ?
B02K B03B 1.73(2) . ?
B02N H02N 1.1200 . ?
B02N B03R 1.72(2) . ?
B02Y H02Y 1.1200 . ?
B02Y B03O 1.78(2) . ?
B02Y B03Q 1.81(3) . ?
B036 H036 1.1200 . ?
B036 B03B 1.77(2) . ?
B036 B049 1.78(2) . ?
B03B H03B 1.1200 . ?
B03B B049 1.82(3) . ?
B03O H03O 1.1200 . ?
B03O B03Q 1.79(3) . ?
B03Q H03Q 1.1200 . ?
B03Q B03S 1.81(3) . ?
B03R H03R 1.1200 . ?
B03S H03S 1.1200 . ?
B049 H049 1.1200 . ?
Cl2 C4 1.775(9) . ?
Cl3 C4 1.777(9) . ?
C4 H4A 0.9900 . ?
C4 H4B 0.9900 . ?

loop_
_geom_torsion_atom_site_label_1
_geom_torsion_atom_site_label_2
_geom_torsion_atom_site_label_3
_geom_torsion_atom_site_label_4
_geom_torsion
_geom_torsion_site_symmetry_1
_geom_torsion_site_symmetry_2
_geom_torsion_site_symmetry_3
_geom_torsion_site_symmetry_4
_geom_torsion_publ_flag
Au3 P00L C010 B023 101.5(9) . . . . ?
Au3 P00L C010 B026 -35.5(11) . . . . ?
Au3 P00L C010 B02F 30.6(10) . . . . ?
Au3 P00L C010 B02H -108.1(11) . . . . ?
Au3 P00L C010 B03S 176.2(10) . . . . ?
Au3 P00L C02I C020 -33.9(12) . . . . ?
Au3 P00L C02I C03X 142.0(11) . . . . ?
Au3 P00L C03I C024 169.1(13) . . . . ?
Au3 P00L C03I C041 -20.3(13) . . . . ?
Au5 P00P C019 C01M 165.3(11) . . . . ?
Au5 P00P C019 C02W -14.7(12) . . . . ?
Au5 P00P C01D B012 38.5(9) . . . . ?
Au5 P00P C01D B01B 106.7(9) . . . . ?
Au5 P00P C01D B028 -102.8(10) . . . . ?
Au5 P00P C01D B03R -31.0(11) . . . . ?
Au5 P00P C01D B049 178.9(10) . . . . ?
Au5 P00P C02B C01E -17.2(13) . . . . ?
Au5 P00P C02B C03F 170.0(12) . . . . ?
Au7 P00W C01I B01P 33.6(10) . . . . ?
Au7 P00W C01I B01Z -179.3(10) . . . . ?
Au7 P00W C01I B023 -107.1(9) . . . . ?
Au7 P00W C01I B02F -36.0(11) . . . . ?
Au7 P00W C01I B03O 103.6(10) . . . . ?
Au7 P00W C01X C01A 43.1(14) . . . . ?
Au7 P00W C01X C32 -129.5(14) . . . . ?
Au7 P00W C05F C39 -20.2(11) . . . . ?
Au7 P00W C05F C17 160.4(9) . . . . ?
Au1 P00I C011 B012 -28.7(10) . . . . ?
Au1 P00I C011 B01B -100.8(9) . . . . ?
Au1 P00I C011 B02K 111.0(9) . . . . ?
Au1 P00I C011 B02N 40.8(10) . . . . ?
Au1 P00I C011 B036 -174.7(9) . . . . ?
Au1 P00I C02D C02G -14.9(12) . . . . ?
Au1 P00I C02D C02T 169.9(11) . . . . ?
Au1 P00I C1 C00X 42.3(14) . . . . ?
Au1 P00I C1 C03U -132.5(17) . . . . ?
P00I C011 B012 C01D -153.2(8) . . . . ?
P00I C011 B012 B01B -111.9(11) . . . . ?
P00I C011 B012 B02N 108.5(10) . . . . ?
P00I C011 B012 B03R 146.3(9) . . . . ?
P00I C011 B01B C01D 146.5(9) . . . . ?
P00I C011 B01B B012 105.0(11) . . . . ?
P00I C011 B01B B036 -112.2(11) . . . . ?
P00I C011 B01B B049 -151.0(10) . . . . ?
P00I C011 B02K B01V -146.8(9) . . . . ?
P00I C011 B02K B02N -106.3(11) . . . . ?
P00I C011 B02K B036 112.2(11) . . . . ?
P00I C011 B02K B03B 150.7(9) . . . . ?
P00I C011 B02N B012 -105.3(11) . . . . ?
P00I C011 B02N B01V 149.6(10) . . . . ?
P00I C011 B02N B02K 110.6(11) . . . . ?
P00I C011 B02N B03R -147.1(10) . . . . ?
P00I C011 B036 B01B 109.5(11) . . . . ?
P00I C011 B036 B02K -109.8(12) . . . . ?
P00I C011 B036 B03B -147.3(10) . . . . ?
P00I C011 B036 B049 148.5(10) . . . . ?
P00I C02D C02T C040 177.0(12) . . . . ?
P00L C010 B023 C01I -143.4(9) . . . . ?
P00L C010 B023 B01Z 155.0(9) . . . . ?
P00L C010 B023 B02F -102.9(11) . . . . ?
P00L C010 B023 B03S 115.5(11) . . . . ?
P00L C010 B026 B01P 145.3(10) . . . . ?
P00L C010 B026 B02F 103.9(10) . . . . ?
P00L C010 B026 B02H -114.4(11) . . . . ?
P00L C010 B026 B02Y -151.2(9) . . . . ?
P00L C010 B02F C01I 153.6(9) . . . . ?
P00L C010 B02F B01P -145.0(9) . . . . ?
P00L C010 B02F B023 112.0(11) . . . . ?
P00L C010 B02F B026 -105.4(10) . . . . ?
P00L C010 B02H B026 103.4(11) . . . . ?
P00L C010 B02H B02Y 140.2(10) . . . . ?
P00L C010 B02H B03Q -154.9(11) . . . . ?
P00L C010 B02H B03S -114.8(12) . . . . ?
P00L C010 B03S B01Z -148.7(11) . . . . ?
P00L C010 B03S B023 -108.1(12) . . . . ?
P00L C010 B03S B02H 110.7(12) . . . . ?
P00L C010 B03S B03Q 148.9(10) . . . . ?
P00L C02I C03X C23 -174.8(13) . . . . ?
P00L C03I C041 C059 -172.3(14) . . . . ?
P00P C019 C01M C029 -179.3(12) . . . . ?
P00P C019 C02W C01G 178.6(13) . . . . ?
P00P C01D B012 C011 151.0(8) . . . . ?
P00P C01D B012 B01B 111.1(10) . . . . ?
P00P C01D B012 B02N -148.0(9) . . . . ?
P00P C01D B012 B03R -110.5(10) . . . . ?
P00P C01D B01B C011 -142.6(10) . . . . ?
P00P C01D B01B B012 -100.8(11) . . . . ?
P00P C01D B01B B036 155.7(9) . . . . ?
P00P C01D B01B B049 115.8(12) . . . . ?
P00P C01D B028 B01V 145.0(11) . . . . ?
P00P C01D B028 B03B -154.9(10) . . . . ?
P00P C01D B028 B03R 104.9(12) . . . . ?
P00P C01D B028 B049 -114.9(12) . . . . ?
P00P C01D B03R B012 101.7(11) . . . . ?
P00P C01D B03R B01V -155.0(10) . . . . ?
P00P C01D B03R B028 -115.6(13) . . . . ?
P00P C01D B03R B02N 141.3(10) . . . . ?
P00P C01D B049 B01B -105.8(12) . . . . ?
P00P C01D B049 B028 114.2(14) . . . . ?
P00P C01D B049 B036 -144.7(11) . . . . ?
P00P C01D B049 B03B 154.4(11) . . . . ?
P00P C02B C03F C03P 170.1(12) . . . . ?
P00W C01I B01P B026 -143.5(9) . . . . ?
P00W C01I B01P B02F -104.8(10) . . . . ?
P00W C01I B01P B02Y 153.5(9) . . . . ?
P00W C01I B01P B03O 113.3(10) . . . . ?
P00W C01I B01Z B023 106.1(13) . . . . ?
P00W C01I B01Z B03O -111.0(12) . . . . ?
P00W C01I B01Z B03Q -148.9(11) . . . . ?
P00W C01I B01Z B03S 145.9(11) . . . . ?
P00W C01I B023 C010 145.2(9) . . . . ?
P00W C01I B023 B01Z -115.9(11) . . . . ?
P00W C01I B023 B02F 103.6(11) . . . . ?
P00W C01I B023 B03S -155.1(9) . . . . ?
P00W C01I B02F C010 -151.9(9) . . . . ?
P00W C01I B02F B01P 107.3(11) . . . . ?
P00W C01I B02F B023 -111.4(11) . . . . ?
P00W C01I B02F B026 147.3(9) . . . . ?
P00W C01I B03O B01P -103.5(11) . . . . ?
P00W C01I B03O B01Z 116.1(12) . . . . ?
P00W C01I B03O B02Y -143.5(10) . . . . ?
P00W C01I B03O B03Q 153.1(10) . . . . ?
P00W C01X C32 C03H 178.3(13) . . . . ?
P00W C05F C39 C162 -179.5(13) . . . . ?
P00W C05F C17 C40 179.4(15) . . . . ?
C010 P00L C02I C020 87.3(12) . . . . ?
C010 P00L C02I C03X -96.9(12) . . . . ?
C010 P00L C03I C024 43.0(16) . . . . ?
C010 P00L C03I C041 -146.4(11) . . . . ?
C010 B023 B02F C01I -131.1(12) . . . . ?
C010 B023 B02F B01P -96.3(12) . . . . ?
C010 B023 B02F B026 -33.0(10) . . . . ?
C010 B023 B03S B01Z 134.0(12) . . . . ?
C010 B023 B03S B02H 35.0(10) . . . . ?
C010 B023 B03S B03Q 97.5(12) . . . . ?
C010 B026 B02F C01I 94.7(10) . . . . ?
C010 B026 B02F B01P 134.6(11) . . . . ?
C010 B026 B02F B023 32.4(10) . . . . ?
C010 B026 B02H B02Y -138.2(12) . . . . ?
C010 B026 B02H B03Q -98.7(15) . . . . ?
C010 B026 B02H B03S -33.0(10) . . . . ?
C010 B026 B02Y B01P -102.0(12) . . . . ?
C010 B026 B02Y B02H 36.2(11) . . . . ?
C010 B026 B02Y B03O -63.5(14) . . . . ?
C010 B026 B02Y B03Q -1.0(15) . . . . ?
C010 B02H B02Y B01P 0.6(15) . . . . ?
C010 B02H B02Y B026 -36.1(11) . . . . ?
C010 B02H B02Y B03O 63.0(14) . . . . ?
C010 B02H B02Y B03Q 100.7(14) . . . . ?
C010 B02H B03Q B01Z 2.2(17) . . . . ?
C010 B02H B03Q B02Y -99.9(13) . . . . ?
C010 B02H B03Q B03O -62.3(16) . . . . ?
C010 B02H B03Q B03S 38.1(12) . . . . ?
C010 B02H B03S B01Z -98.8(12) . . . . ?
C010 B02H B03S B023 -34.9(10) . . . . ?
C010 B02H B03S B03Q -135.8(13) . . . . ?
C011 P00I C02D C02G 107.6(12) . . . . ?
C011 P00I C02D C02T -67.6(13) . . . . ?
C011 P00I C1 C00X -80.3(15) . . . . ?
C011 P00I C1 C03U 104.9(18) . . . . ?
C011 B012 B01B C01D -131.4(11) . . . . ?
C011 B012 B01B B036 -33.6(11) . . . . ?
C011 B012 B01B B049 -98.0(12) . . . . ?
C011 B012 B02N B01V 95.5(12) . . . . ?
C011 B012 B02N B02K 32.4(11) . . . . ?
C011 B012 B02N B03R 134.5(11) . . . . ?
C011 B012 B03R C01D 95.7(10) . . . . ?
C011 B012 B03R B01V 0.0(13) . . . . ?
C011 B012 B03R B028 63.2(14) . . . . ?
C011 B012 B03R B02N -39.1(9) . . . . ?
C011 B01B B036 B02K -34.8(10) . . . . ?
C011 B01B B036 B03B -96.1(12) . . . . ?
C011 B01B B036 B049 -136.1(12) . . . . ?
C011 B01B B049 C01D -96.3(11) . . . . ?
C011 B01B B049 B028 -62.5(14) . . . . ?
C011 B01B B049 B036 38.6(10) . . . . ?
C011 B01B B049 B03B 0.8(15) . . . . ?
C011 B02K B02N B012 -32.2(11) . . . . ?
C011 B02K B02N B01V -134.7(12) . . . . ?
C011 B02K B02N B03R -99.6(12) . . . . ?
C011 B02K B036 B01B 34.2(10) . . . . ?
C011 B02K B036 B03B 136.1(12) . . . . ?
C011 B02K B036 B049 98.4(12) . . . . ?
C011 B02K B03B B01V 100.7(12) . . . . ?
C011 B02K B03B B028 63.1(13) . . . . ?
C011 B02K B03B B036 -37.4(10) . . . . ?
C011 B02K B03B B049 -0.2(15) . . . . ?
C011 B02N B03R C01D 1.2(14) . . . . ?
C011 B02N B03R B012 39.8(9) . . . . ?
C011 B02N B03R B01V -97.4(12) . . . . ?
C011 B02N B03R B028 -59.5(13) . . . . ?
C011 B036 B03B B01V 0.0(16) . . . . ?
C011 B036 B03B B028 -62.5(14) . . . . ?
C011 B036 B03B B02K 38.2(10) . . . . ?
C011 B036 B03B B049 -100.4(12) . . . . ?
C011 B036 B049 C01D 1.2(14) . . . . ?
C011 B036 B049 B01B -37.7(10) . . . . ?
C011 B036 B049 B028 60.3(13) . . . . ?
C011 B036 B049 B03B 98.6(12) . . . . ?
C019 P00P C01D B012 163.0(8) . . . . ?
C019 P00P C01D B01B -128.8(10) . . . . ?
C019 P00P C01D B028 21.7(12) . . . . ?
C019 P00P C01D B03R 93.5(11) . . . . ?
C019 P00P C01D B049 -56.6(13) . . . . ?
C019 P00P C02B C01E -145.0(12) . . . . ?
C019 P00P C02B C03F 42.2(15) . . . . ?
C019 C01M C029 C01S 2(2) . . . . ?
C01A C01X C32 C03H 6(3) . . . . ?
C01D P00P C019 C01M 44.5(14) . . . . ?
C01D P00P C019 C02W -135.6(11) . . . . ?
C01D P00P C02B C01E 100.5(12) . . . . ?
C01D P00P C02B C03F -72.3(14) . . . . ?
C01D B012 B01B C011 131.4(11) . . . . ?
C01D B012 B01B B036 97.8(12) . . . . ?
C01D B012 B01B B049 33.4(11) . . . . ?
C01D B012 B02N C011 -95.9(10) . . . . ?
C01D B012 B02N B01V -0.5(14) . . . . ?
C01D B012 B02N B02K -63.5(13) . . . . ?
C01D B012 B02N B03R 38.6(9) . . . . ?
C01D B012 B03R B01V -95.8(11) . . . . ?
C01D B012 B03R B028 -32.5(11) . . . . ?
C01D B012 B03R B02N -134.8(11) . . . . ?
C01D B01B B036 C011 96.2(11) . . . . ?
C01D B01B B036 B02K 61.4(14) . . . . ?
C01D B01B B036 B03B 0.1(15) . . . . ?
C01D B01B B036 B049 -39.9(11) . . . . ?
C01D B01B B049 B028 33.8(11) . . . . ?
C01D B01B B049 B036 134.9(11) . . . . ?
C01D B01B B049 B03B 97.1(12) . . . . ?
C01D B028 B03B B01V -100.6(12) . . . . ?
C01D B028 B03B B02K -62.3(14) . . . . ?
C01D B028 B03B B036 2.7(15) . . . . ?
C01D B028 B03B B049 40.5(11) . . . . ?
C01D B028 B03R B012 32.6(11) . . . . ?
C01D B028 B03R B01V 134.8(13) . . . . ?
C01D B028 B03R B02N 96.2(12) . . . . ?
C01D B028 B049 B01B -34.8(11) . . . . ?
C01D B028 B049 B036 -96.6(12) . . . . ?
C01D B028 B049 B03B -134.1(13) . . . . ?
C01E C01F C01O C03P 3(2) . . . . ?
C01E C02B C03F C03P -3(2) . . . . ?
C01F C01E C02B P00P -171.7(12) . . . . ?
C01F C01E C02B C03F 2(2) . . . . ?
C01F C01O C03P C03F -4(2) . . . . ?
C01G C01S C029 C01M -3(2) . . . . ?
C01I P00W C01X C01A -78.6(14) . . . . ?
C01I P00W C01X C32 108.8(15) . . . . ?
C01I P00W C05F C39 100.2(10) . . . . ?
C01I P00W C05F C17 -79.3(12) . . . . ?
C01I B01P B026 C010 -2.6(15) . . . . ?
C01I B01P B026 B02F 38.5(10) . . . . ?
C01I B01P B026 B02H -64.3(15) . . . . ?
C01I B01P B026 B02Y -101.4(12) . . . . ?
C01I B01P B02F C010 -95.0(10) . . . . ?
C01I B01P B02F B023 -34.7(10) . . . . ?
C01I B01P B02F B026 -134.2(11) . . . . ?
C01I B01P B02Y B026 96.0(12) . . . . ?
C01I B01P B02Y B02H 58.5(14) . . . . ?
C01I B01P B02Y B03O -39.9(10) . . . . ?
C01I B01P B02Y B03Q -2.7(14) . . . . ?
C01I B01P B03O B01Z 34.8(10) . . . . ?
C01I B01P B03O B02Y 134.5(12) . . . . ?
C01I B01P B03O B03Q 96.5(13) . . . . ?
C01I B01Z B023 C010 96.1(11) . . . . ?
C01I B01Z B023 B02F 34.2(10) . . . . ?
C01I B01Z B023 B03S 134.9(13) . . . . ?
C01I B01Z B03O B01P -35.1(10) . . . . ?
C01I B01Z B03O B02Y -98.3(11) . . . . ?
C01I B01Z B03O B03Q -136.9(12) . . . . ?
C01I B01Z B03Q B02H -63.9(15) . . . . ?
C01I B01Z B03Q B02Y -0.8(15) . . . . ?
C01I B01Z B03Q B03O 37.3(10) . . . . ?
C01I B01Z B03Q B03S -100.2(12) . . . . ?
C01I B01Z B03S C010 0.7(16) . . . . ?
C01I B01Z B03S B023 -39.5(11) . . . . ?
C01I B01Z B03S B02H 63.4(15) . . . . ?
C01I B01Z B03S B03Q 99.8(13) . . . . ?
C01I B023 B02F C010 131.1(12) . . . . ?
C01I B023 B02F B01P 34.8(11) . . . . ?
C01I B023 B02F B026 98.0(12) . . . . ?
C01I B023 B03S C010 -94.4(11) . . . . ?
C01I B023 B03S B01Z 39.6(10) . . . . ?
C01I B023 B03S B02H -59.4(13) . . . . ?
C01I B023 B03S B03Q 3.1(14) . . . . ?
C01I B03O B03Q B01Z -37.1(11) . . . . ?
C01I B03O B03Q B02H 61.8(16) . . . . ?
C01I B03O B03Q B02Y 99.8(12) . . . . ?
C01I B03O B03Q B03S -0.3(15) . . . . ?
C01M C019 C02W C01G -1(2) . . . . ?
C01N C020 C02I P00L 173.4(12) . . . . ?
C01N C020 C02I C03X -3(2) . . . . ?
C01S C01G C02W C019 0(2) . . . . ?
C01X P00W C01I B01P 151.5(10) . . . . ?
C01X P00W C01I B01Z -61.3(12) . . . . ?
C01X P00W C01I B023 10.8(11) . . . . ?
C01X P00W C01I B02F 81.9(11) . . . . ?
C01X P00W C01I B03O -138.5(11) . . . . ?
C01X P00W C05F C39 -145.4(10) . . . . ?
C01X P00W C05F C17 35.2(13) . . . . ?
C01X C01A C02R C02E -1(2) . . . . ?
C01X C32 C03H C02E -8(3) . . . . ?
C020 C01N C039 C23 -3(3) . . . . ?
C020 C02I C03X C23 1(2) . . . . ?
C024 C19 C04O C059 -3(3) . . . . ?
C024 C03I C041 C059 -1(2) . . . . ?
C19 C024 C03I P00L 174.0(16) . . . . ?
C19 C024 C03I C041 4(3) . . . . ?
C19 C04O C059 C041 5(3) . . . . ?
C02B P00P C019 C01M -68.2(14) . . . . ?
C02B P00P C019 C02W 111.8(11) . . . . ?
C02B P00P C01D B012 -81.7(10) . . . . ?
C02B P00P C01D B01B -13.5(12) . . . . ?
C02B P00P C01D B028 137.0(11) . . . . ?
C02B P00P C01D B03R -151.2(10) . . . . ?
C02B P00P C01D B049 58.7(13) . . . . ?
C02B C01E C01F C01O -2(2) . . . . ?
C02B C03F C03P C01O 4(2) . . . . ?
C02G C02D C02T C040 2(2) . . . . ?
C02D P00I C011 B012 -151.0(9) . . . . ?
C02D P00I C011 B01B 136.8(10) . . . . ?
C02D P00I C011 B02K -11.4(11) . . . . ?
C02D P00I C011 B02N -81.6(10) . . . . ?
C02D P00I C011 B036 62.9(11) . . . . ?
C02D P00I C1 C00X 168.1(13) . . . . ?
C02D P00I C1 C03U -7(2) . . . . ?
C02D C02G C03W C02L 0(3) . . . . ?
C02D C02T C040 C02L -3(2) . . . . ?
C02T C040 C02L C03W 2(2) . . . . ?
C040 C02L C03W C02G -1(3) . . . . ?
C03W C02G C02D P00I -176.3(13) . . . . ?
C03W C02G C02D C02T -1(2) . . . . ?
C02I P00L C010 B023 -17.2(11) . . . . ?
C02I P00L C010 B026 -154.2(10) . . . . ?
C02I P00L C010 B02F -88.1(10) . . . . ?
C02I P00L C010 B02H 133.3(11) . . . . ?
C02I P00L C010 B03S 57.6(13) . . . . ?
C02I P00L C03I C024 -71.0(15) . . . . ?
C02I P00L C03I C041 99.6(12) . . . . ?
C02R C01A C01X P00W -174.3(12) . . . . ?
C02R C01A C01X C32 -2(3) . . . . ?
C02R C02E C03H C32 6(3) . . . . ?
C02W C019 C01M C029 1(2) . . . . ?
C02W C01G C01S C029 3(2) . . . . ?
C039 C01N C020 C02I 4(3) . . . . ?
C039 C23 C03X C02I 0(3) . . . . ?
C03H C02E C02R C01A -1(2) . . . . ?
C03I P00L C010 B023 -131.4(10) . . . . ?
C03I P00L C010 B026 91.6(11) . . . . ?
C03I P00L C010 B02F 157.7(9) . . . . ?
C03I P00L C010 B02H 19.1(13) . . . . ?
C03I P00L C010 B03S -56.6(13) . . . . ?
C03I P00L C02I C020 -157.4(11) . . . . ?
C03I P00L C02I C03X 18.4(13) . . . . ?
C03I C024 C19 C04O -2(3) . . . . ?
C03I C041 C059 C04O -3(3) . . . . ?
C03X C23 C039 C01N 1(3) . . . . ?
C048 C02C C C00X -5(3) . . . . ?
C048 C03U C1 P00I 180(2) . . . . ?
C048 C03U C1 C00X 5(3) . . . . ?
C05F P00W C01I B01P -86.7(11) . . . . ?
C05F P00W C01I B01Z 60.5(13) . . . . ?
C05F P00W C01I B023 132.6(10) . . . . ?
C05F P00W C01I B02F -156.3(11) . . . . ?
C05F P00W C01I B03O -16.6(13) . . . . ?
C05F P00W C01X C01A 171.1(12) . . . . ?
C05F P00W C01X C32 -1.5(18) . . . . ?
C05F C39 C162 C63 0.0 . . . . ?
C39 C05F C17 C40 0.0 . . . . ?
C39 C162 C63 C40 0.0 . . . . ?
C162 C63 C40 C17 0.0 . . . . ?
C63 C40 C17 C05F 0.0 . . . . ?
C17 C05F C39 C162 0.0 . . . . ?
C C00X C1 P00I 179.3(14) . . . . ?
C C00X C1 C03U -6(3) . . . . ?
C C02C C048 C03U 4(4) . . . . ?
B012 C011 B01B C01D 41.5(10) . . . . ?
B012 C011 B01B B036 142.8(11) . . . . ?
B012 C011 B01B B049 104.0(12) . . . . ?
B012 C011 B02K B01V -6.3(14) . . . . ?
B012 C011 B02K B02N 34.1(11) . . . . ?
B012 C011 B02K B036 -107.4(12) . . . . ?
B012 C011 B02K B03B -68.9(13) . . . . ?
B012 C011 B02N B01V -105.1(12) . . . . ?
B012 C011 B02N B02K -144.1(12) . . . . ?
B012 C011 B02N B03R -41.8(10) . . . . ?
B012 C011 B036 B01B -36.6(11) . . . . ?
B012 C011 B036 B02K 104.1(12) . . . . ?
B012 C011 B036 B03B 66.7(14) . . . . ?
B012 C011 B036 B049 2.5(15) . . . . ?
B012 C01D B01B C011 -41.8(10) . . . . ?
B012 C01D B01B B036 -103.6(11) . . . . ?
B012 C01D B01B B049 -143.4(11) . . . . ?
B012 C01D B028 B01V 4.2(16) . . . . ?
B012 C01D B028 B03B 64.3(13) . . . . ?
B012 C01D B028 B03R -35.9(12) . . . . ?
B012 C01D B028 B049 104.2(12) . . . . ?
B012 C01D B03R B01V 103.3(12) . . . . ?
B012 C01D B03R B028 142.7(13) . . . . ?
B012 C01D B03R B02N 39.6(10) . . . . ?
B012 C01D B049 B01B 34.5(11) . . . . ?
B012 C01D B049 B028 -105.6(12) . . . . ?
B012 C01D B049 B036 -4.5(15) . . . . ?
B012 C01D B049 B03B -65.4(14) . . . . ?
B012 B01B B036 C011 33.8(11) . . . . ?
B012 B01B B036 B02K -1.0(15) . . . . ?
B012 B01B B036 B03B -62.4(15) . . . . ?
B012 B01B B036 B049 -102.3(13) . . . . ?
B012 B01B B049 C01D -33.0(10) . . . . ?
B012 B01B B049 B028 0.8(15) . . . . ?
B012 B01B B049 B036 101.9(12) . . . . ?
B012 B01B B049 B03B 64.1(14) . . . . ?
B012 B02N B03R C01D -38.6(9) . . . . ?
B012 B02N B03R B01V -137.2(11) . . . . ?
B012 B02N B03R B028 -99.3(11) . . . . ?
C1 P00I C011 B012 90.9(10) . . . . ?
C1 P00I C011 B01B 18.7(12) . . . . ?
C1 P00I C011 B02K -129.5(10) . . . . ?
C1 P00I C011 B02N 160.3(10) . . . . ?
C1 P00I C011 B036 -55.2(12) . . . . ?
C1 P00I C02D C02G -138.3(12) . . . . ?
C1 P00I C02D C02T 46.5(15) . . . . ?
C1 C00X C C02C 5(3) . . . . ?
C1 C03U C048 C02C -5(4) . . . . ?
B01B C011 B012 C01D -41.3(10) . . . . ?
B01B C011 B012 B02N -139.6(12) . . . . ?
B01B C011 B012 B03R -101.9(11) . . . . ?
B01B C011 B02K B01V 63.3(13) . . . . ?
B01B C011 B02K B02N 103.8(12) . . . . ?
B01B C011 B02K B036 -37.7(11) . . . . ?
B01B C011 B02K B03B 0.8(14) . . . . ?
B01B C011 B02N B012 38.8(11) . . . . ?
B01B C011 B02N B01V -66.3(14) . . . . ?
B01B C011 B02N B02K -105.2(12) . . . . ?
B01B C011 B02N B03R -3.0(15) . . . . ?
B01B C011 B036 B02K 140.8(12) . . . . ?
B01B C011 B036 B03B 103.3(12) . . . . ?
B01B C011 B036 B049 39.1(11) . . . . ?
B01B C01D B012 C011 39.9(9) . . . . ?
B01B C01D B012 B02N 100.8(10) . . . . ?
B01B C01D B012 B03R 138.4(11) . . . . ?
B01B C01D B028 B01V -62.8(14) . . . . ?
B01B C01D B028 B03B -2.8(15) . . . . ?
B01B C01D B028 B03R -102.9(13) . . . . ?
B01B C01D B028 B049 37.2(11) . . . . ?
B01B C01D B03R B012 -38.7(10) . . . . ?
B01B C01D B03R B01V 64.6(14) . . . . ?
B01B C01D B03R B028 103.9(13) . . . . ?
B01B C01D B03R B02N 0.8(14) . . . . ?
B01B C01D B049 B028 -140.0(12) . . . . ?
B01B C01D B049 B036 -38.9(10) . . . . ?
B01B C01D B049 B03B -99.8(12) . . . . ?
B01B B012 B02N C011 -34.3(10) . . . . ?
B01B B012 B02N B01V 61.1(14) . . . . ?
B01B B012 B02N B02K -1.9(15) . . . . ?
B01B B012 B02N B03R 100.2(12) . . . . ?
B01B B012 B03R C01D 36.8(10) . . . . ?
B01B B012 B03R B01V -59.0(14) . . . . ?
B01B B012 B03R B028 4.3(15) . . . . ?
B01B B012 B03R B02N -98.0(11) . . . . ?
B01B B036 B03B B01V 60.8(15) . . . . ?
B01B B036 B03B B028 -1.7(15) . . . . ?
B01B B036 B03B B02K 98.9(12) . . . . ?
B01B B036 B03B B049 -39.6(11) . . . . ?
B01B B036 B049 C01D 38.9(10) . . . . ?
B01B B036 B049 B028 98.0(12) . . . . ?
B01B B036 B049 B03B 136.3(12) . . . . ?
B01P C01I B01Z B023 -105.9(12) . . . . ?
B01P C01I B01Z B03O 37.0(10) . . . . ?
B01P C01I B01Z B03Q -0.9(14) . . . . ?
B01P C01I B01Z B03S -66.1(14) . . . . ?
B01P C01I B023 C010 4.1(14) . . . . ?
B01P C01I B023 B01Z 102.9(13) . . . . ?
B01P C01I B023 B02F -37.5(11) . . . . ?
B01P C01I B023 B03S 63.8(13) . . . . ?
B01P C01I B02F C010 100.8(12) . . . . ?
B01P C01I B02F B023 141.3(12) . . . . ?
B01P C01I B02F B026 40.0(10) . . . . ?
B01P C01I B03O B01Z -140.4(11) . . . . ?
B01P C01I B03O B02Y -40.0(10) . . . . ?
B01P C01I B03O B03Q -103.4(12) . . . . ?
B01P B026 B02F C010 -134.6(11) . . . . ?
B01P B026 B02F C01I -39.9(10) . . . . ?
B01P B026 B02F B023 -102.2(11) . . . . ?
B01P B026 B02H C010 100.8(13) . . . . ?
B01P B026 B02H B02Y -37.4(12) . . . . ?
B01P B026 B02H B03Q 2.1(18) . . . . ?
B01P B026 B02H B03S 67.7(15) . . . . ?
B01P B026 B02Y B02H 138.2(13) . . . . ?
B01P B026 B02Y B03O 38.5(11) . . . . ?
B01P B026 B02Y B03Q 101.0(13) . . . . ?
B01P B02Y B03O C01I 39.6(10) . . . . ?
B01P B02Y B03O B01Z 100.8(12) . . . . ?
B01P B02Y B03O B03Q 138.2(13) . . . . ?
B01P B02Y B03Q B01Z 2.2(15) . . . . ?
B01P B02Y B03Q B02H 100.2(13) . . . . ?
B01P B02Y B03Q B03O -37.0(11) . . . . ?
B01P B02Y B03Q B03S 63.3(14) . . . . ?
B01P B03O B03Q B01Z -99.3(13) . . . . ?
B01P B03O B03Q B02H -0.4(18) . . . . ?
B01P B03O B03Q B02Y 37.6(12) . . . . ?
B01P B03O B03Q B03S -62.4(16) . . . . ?
B01V B028 B03B B02K 38.3(11) . . . . ?
B01V B028 B03B B036 103.3(13) . . . . ?
B01V B028 B03B B049 141.1(13) . . . . ?
B01V B028 B03R C01D -134.8(13) . . . . ?
B01V B028 B03R B012 -102.1(13) . . . . ?
B01V B028 B03R B02N -38.6(11) . . . . ?
B01V B028 B049 C01D 100.5(12) . . . . ?
B01V B028 B049 B01B 65.7(14) . . . . ?
B01V B028 B049 B036 3.9(15) . . . . ?
B01V B028 B049 B03B -33.6(11) . . . . ?
B01V B02K B02N C011 134.7(12) . . . . ?
B01V B02K B02N B012 102.5(13) . . . . ?
B01V B02K B02N B03R 35.1(11) . . . . ?
B01V B02K B036 C011 -98.7(12) . . . . ?
B01V B02K B036 B01B -64.6(14) . . . . ?
B01V B02K B036 B03B 37.4(11) . . . . ?
B01V B02K B036 B049 -0.4(14) . . . . ?
B01V B02K B03B B028 -37.6(11) . . . . ?
B01V B02K B03B B036 -138.1(12) . . . . ?
B01V B02K B03B B049 -100.9(13) . . . . ?
B01V B02N B03R C01D 98.6(11) . . . . ?
B01V B02N B03R B012 137.2(11) . . . . ?
B01V B02N B03R B028 37.9(10) . . . . ?
B01V B03B B049 C01D -3.5(16) . . . . ?
B01V B03B B049 B01B -64.7(15) . . . . ?
B01V B03B B049 B028 34.6(11) . . . . ?
B01V B03B B049 B036 -102.6(14) . . . . ?
B01Z C01I B01P B026 65.3(13) . . . . ?
B01Z C01I B01P B02F 104.0(11) . . . . ?
B01Z C01I B01P B02Y 2.3(14) . . . . ?
B01Z C01I B01P B03O -37.9(11) . . . . ?
B01Z C01I B023 C010 -98.8(12) . . . . ?
B01Z C01I B023 B02F -140.4(13) . . . . ?
B01Z C01I B023 B03S -39.1(11) . . . . ?
B01Z C01I B02F C010 -3.8(15) . . . . ?
B01Z C01I B02F B01P -104.6(13) . . . . ?
B01Z C01I B02F B023 36.6(12) . . . . ?
B01Z C01I B02F B026 -64.6(14) . . . . ?
B01Z C01I B03O B01P 140.4(11) . . . . ?
B01Z C01I B03O B02Y 100.4(12) . . . . ?
B01Z C01I B03O B03Q 37.0(11) . . . . ?
B01Z B023 B02F C010 95.8(12) . . . . ?
B01Z B023 B02F C01I -35.2(11) . . . . ?
B01Z B023 B02F B01P -0.4(15) . . . . ?
B01Z B023 B02F B026 62.8(13) . . . . ?
B01Z B023 B03S C010 -134.0(12) . . . . ?
B01Z B023 B03S B02H -98.9(13) . . . . ?
B01Z B023 B03S B03Q -36.5(11) . . . . ?
B01Z B03O B03Q B02H 98.9(14) . . . . ?
B01Z B03O B03Q B02Y 136.9(12) . . . . ?
B01Z B03O B03Q B03S 36.8(11) . . . . ?
B01Z B03Q B03S C010 99.4(13) . . . . ?
B01Z B03Q B03S B023 36.8(11) . . . . ?
B01Z B03Q B03S B02H 138.3(13) . . . . ?
B023 C010 B026 B01P 5.6(16) . . . . ?
B023 C010 B026 B02F -35.9(11) . . . . ?
B023 C010 B026 B02H 105.8(12) . . . . ?
B023 C010 B026 B02Y 69.0(14) . . . . ?
B023 C010 B02F C01I 41.6(11) . . . . ?
B023 C010 B02F B01P 103.0(12) . . . . ?
B023 C010 B02F B026 142.6(12) . . . . ?
B023 C010 B02H B026 -104.6(12) . . . . ?
B023 C010 B02H B02Y -67.8(15) . . . . ?
B023 C010 B02H B03Q -3.0(17) . . . . ?
B023 C010 B02H B03S 37.2(11) . . . . ?
B023 C010 B03S B01Z -40.6(12) . . . . ?
B023 C010 B03S B02H -141.2(12) . . . . ?
B023 C010 B03S B03Q -103.0(13) . . . . ?
B023 C01I B01P B026 -1.0(15) . . . . ?
B023 C01I B01P B02F 37.7(10) . . . . ?
B023 C01I B01P B02Y -64.0(14) . . . . ?
B023 C01I B01P B03O -104.2(12) . . . . ?
B023 C01I B01Z B03O 143.0(12) . . . . ?
B023 C01I B01Z B03Q 105.0(13) . . . . ?
B023 C01I B01Z B03S 39.9(12) . . . . ?
B023 C01I B02F C010 -40.5(10) . . . . ?
B023 C01I B02F B01P -141.3(12) . . . . ?
B023 C01I B02F B026 -101.3(11) . . . . ?
B023 C01I B03O B01P 105.7(12) . . . . ?
B023 C01I B03O B01Z -34.7(11) . . . . ?
B023 C01I B03O B02Y 65.7(14) . . . . ?
B023 C01I B03O B03Q 2.3(15) . . . . ?
B023 B01Z B03O C01I 33.3(10) . . . . ?
B023 B01Z B03O B01P -1.8(15) . . . . ?
B023 B01Z B03O B02Y -65.0(14) . . . . ?
B023 B01Z B03O B03Q -103.6(13) . . . . ?
B023 B01Z B03Q B02H -0.9(16) . . . . ?
B023 B01Z B03Q B02Y 62.2(14) . . . . ?
B023 B01Z B03Q B03O 100.3(11) . . . . ?
B023 B01Z B03Q B03S -37.2(11) . . . . ?
B023 B01Z B03S C010 40.2(11) . . . . ?
B023 B01Z B03S B02H 102.9(13) . . . . ?
B023 B01Z B03S B03Q 139.4(12) . . . . ?
B026 C010 B023 C01I -5.8(14) . . . . ?
B026 C010 B023 B01Z -67.4(13) . . . . ?
B026 C010 B023 B02F 34.7(11) . . . . ?
B026 C010 B023 B03S -106.9(13) . . . . ?
B026 C010 B02F C01I -101.0(12) . . . . ?
B026 C010 B02F B01P -39.6(10) . . . . ?
B026 C010 B02F B023 -142.6(12) . . . . ?
B026 C010 B02H B02Y 36.9(11) . . . . ?
B026 C010 B02H B03Q 101.7(13) . . . . ?
B026 C010 B02H B03S 141.9(12) . . . . ?
B026 C010 B03S B01Z 63.2(15) . . . . ?
B026 C010 B03S B023 103.8(12) . . . . ?
B026 C010 B03S B02H -37.4(12) . . . . ?
B026 C010 B03S B03Q 0.8(16) . . . . ?
B026 B01P B02F C010 39.3(10) . . . . ?
B026 B01P B02F C01I 134.2(11) . . . . ?
B026 B01P B02F B023 99.5(12) . . . . ?
B026 B01P B02Y B02H -37.5(11) . . . . ?
B026 B01P B02Y B03O -135.9(12) . . . . ?
B026 B01P B02Y B03Q -98.7(12) . . . . ?
B026 B01P B03O C01I -94.8(12) . . . . ?
B026 B01P B03O B01Z -60.1(15) . . . . ?
B026 B01P B03O B02Y 39.6(12) . . . . ?
B026 B01P B03O B03Q 1.7(17) . . . . ?
B026 B02H B02Y B01P 36.7(11) . . . . ?
B026 B02H B02Y B03O 99.1(13) . . . . ?
B026 B02H B02Y B03Q 136.8(14) . . . . ?
B026 B02H B03Q B01Z 63.6(17) . . . . ?
B026 B02H B03Q B02Y -38.6(13) . . . . ?
B026 B02H B03Q B03O -1.0(18) . . . . ?
B026 B02H B03Q B03S 99.4(14) . . . . ?
B026 B02H B03S C010 33.2(10) . . . . ?
B026 B02H B03S B01Z -65.6(14) . . . . ?
B026 B02H B03S B023 -1.7(15) . . . . ?
B026 B02H B03S B03Q -102.6(13) . . . . ?
B026 B02Y B03O C01I 1.4(14) . . . . ?
B026 B02Y B03O B01P -38.2(11) . . . . ?
B026 B02Y B03O B01Z 62.6(13) . . . . ?
B026 B02Y B03O B03Q 100.0(12) . . . . ?
B026 B02Y B03Q B01Z -59.6(14) . . . . ?
B026 B02Y B03Q B02H 38.4(12) . . . . ?
B026 B02Y B03Q B03O -98.8(13) . . . . ?
B026 B02Y B03Q B03S 1.5(16) . . . . ?
B028 C01D B012 C011 -63.3(13) . . . . ?
B028 C01D B012 B01B -103.2(12) . . . . ?
B028 C01D B012 B02N -2.3(14) . . . . ?
B028 C01D B012 B03R 35.2(11) . . . . ?
B028 C01D B01B C011 63.5(13) . . . . ?
B028 C01D B01B B012 105.4(12) . . . . ?
B028 C01D B01B B036 1.8(15) . . . . ?
B028 C01D B01B B049 -38.0(11) . . . . ?
B028 C01D B03R B012 -142.7(13) . . . . ?
B028 C01D B03R B01V -39.4(12) . . . . ?
B028 C01D B03R B02N -103.1(13) . . . . ?
B028 C01D B049 B01B 140.0(12) . . . . ?
B028 C01D B049 B036 101.1(13) . . . . ?
B028 C01D B049 B03B 40.2(12) . . . . ?
B028 B01V B02K C011 -57.9(14) . . . . ?
B028 B01V B02K B02N -97.7(13) . . . . ?
B028 B01V B02K B036 2.9(15) . . . . ?
B028 B01V B02K B03B 40.4(12) . . . . ?
B028 B01V B02N C011 64.8(14) . . . . ?
B028 B01V B02N B012 2.9(15) . . . . ?
B028 B01V B02N B02K 104.1(13) . . . . ?
B028 B01V B02N B03R -37.3(11) . . . . ?
B028 B01V B03B B02K -137.1(12) . . . . ?
B028 B01V B03B B036 -98.4(13) . . . . ?
B028 B01V B03B B049 -35.0(11) . . . . ?
B028 B01V B03R C01D 38.4(11) . . . . ?
B028 B01V B03R B012 99.3(12) . . . . ?
B028 B01V B03R B02N 137.7(12) . . . . ?
B028 B03B B049 C01D -38.1(11) . . . . ?
B028 B03B B049 B01B -99.3(12) . . . . ?
B028 B03B B049 B036 -137.2(12) . . . . ?
B02F C010 B023 C01I -40.5(10) . . . . ?
B02F C010 B023 B01Z -102.1(11) . . . . ?
B02F C010 B023 B03S -141.5(12) . . . . ?
B02F C010 B026 B01P 41.4(11) . . . . ?
B02F C010 B026 B02H 141.7(12) . . . . ?
B02F C010 B026 B02Y 104.9(12) . . . . ?
B02F C010 B02H B026 -35.5(11) . . . . ?
B02F C010 B02H B02Y 1.3(15) . . . . ?
B02F C010 B02H B03Q 66.1(15) . . . . ?
B02F C010 B02H B03S 106.3(12) . . . . ?
B02F C010 B03S B01Z -3.3(17) . . . . ?
B02F C010 B03S B023 37.4(12) . . . . ?
B02F C010 B03S B02H -103.9(13) . . . . ?
B02F C010 B03S B03Q -65.6(15) . . . . ?
B02F C01I B01P B026 -38.7(10) . . . . ?
B02F C01I B01P B02Y -101.7(11) . . . . ?
B02F C01I B01P B03O -141.9(11) . . . . ?
B02F C01I B01Z B023 -37.7(12) . . . . ?
B02F C01I B01Z B03O 105.2(13) . . . . ?
B02F C01I B01Z B03Q 67.3(15) . . . . ?
B02F C01I B01Z B03S 2.1(17) . . . . ?
B02F C01I B023 C010 41.6(10) . . . . ?
B02F C01I B023 B01Z 140.4(13) . . . . ?
B02F C01I B023 B03S 101.3(12) . . . . ?
B02F C01I B03O B01P 36.4(11) . . . . ?
B02F C01I B03O B01Z -103.9(12) . . . . ?
B02F C01I B03O B02Y -3.5(15) . . . . ?
B02F C01I B03O B03Q -66.9(14) . . . . ?
B02F B01P B026 C010 -41.0(10) . . . . ?
B02F B01P B026 B02H -102.7(13) . . . . ?
B02F B01P B026 B02Y -139.9(12) . . . . ?
B02F B01P B02Y B026 35.3(11) . . . . ?
B02F B01P B02Y B02H -2.2(15) . . . . ?
B02F B01P B02Y B03O -100.6(12) . . . . ?
B02F B01P B02Y B03Q -63.4(14) . . . . ?
B02F B01P B03O C01I -33.3(10) . . . . ?
B02F B01P B03O B01Z 1.5(15) . . . . ?
B02F B01P B03O B02Y 101.2(12) . . . . ?
B02F B01P B03O B03Q 63.2(16) . . . . ?
B02F B023 B03S C010 -34.3(10) . . . . ?
B02F B023 B03S B01Z 99.7(12) . . . . ?
B02F B023 B03S B02H 0.8(15) . . . . ?
B02F B023 B03S B03Q 63.2(13) . . . . ?
B02F B026 B02H C010 35.1(11) . . . . ?
B02F B026 B02H B02Y -103.1(13) . . . . ?
B02F B026 B02H B03Q -63.6(16) . . . . ?
B02F B026 B02H B03S 2.1(15) . . . . ?
B02F B026 B02Y B01P -37.4(11) . . . . ?
B02F B026 B02Y B02H 100.9(13) . . . . ?
B02F B026 B02Y B03O 1.1(15) . . . . ?
B02F B026 B02Y B03Q 63.7(14) . . . . ?
B02H C010 B023 C01I 63.9(13) . . . . ?
B02H C010 B023 B01Z 2.3(14) . . . . ?
B02H C010 B023 B02F 104.4(13) . . . . ?
B02H C010 B023 B03S -37.1(12) . . . . ?
B02H C010 B026 B01P -100.2(13) . . . . ?
B02H C010 B026 B02F -141.7(12) . . . . ?
B02H C010 B026 B02Y -36.8(11) . . . . ?
B02H C010 B02F C01I -64.1(14) . . . . ?
B02H C010 B02F B01P -2.7(14) . . . . ?
B02H C010 B02F B023 -105.7(13) . . . . ?
B02H C010 B02F B026 37.0(12) . . . . ?
B02H C010 B03S B01Z 100.6(13) . . . . ?
B02H C010 B03S B023 141.2(12) . . . . ?
B02H C010 B03S B03Q 38.2(11) . . . . ?
B02H B026 B02F C010 -34.0(10) . . . . ?
B02H B026 B02F C01I 60.7(13) . . . . ?
B02H B026 B02F B01P 100.6(12) . . . . ?
B02H B026 B02F B023 -1.6(15) . . . . ?
B02H B026 B02Y B01P -138.2(13) . . . . ?
B02H B026 B02Y B03O -99.7(13) . . . . ?
B02H B026 B02Y B03Q -37.2(12) . . . . ?
B02H B02Y B03O C01I -61.8(14) . . . . ?
B02H B02Y B03O B01P -101.4(13) . . . . ?
B02H B02Y B03O B01Z -0.6(15) . . . . ?
B02H B02Y B03O B03Q 36.8(11) . . . . ?
B02H B02Y B03Q B01Z -98.0(14) . . . . ?
B02H B02Y B03Q B03O -137.2(14) . . . . ?
B02H B02Y B03Q B03S -36.9(12) . . . . ?
B02H B03Q B03S C010 -38.8(11) . . . . ?
B02H B03Q B03S B01Z -138.3(13) . . . . ?
B02H B03Q B03S B023 -101.5(12) . . . . ?
B02K C011 B012 C01D 64.5(12) . . . . ?
B02K C011 B012 B01B 105.8(12) . . . . ?
B02K C011 B012 B02N -33.8(11) . . . . ?
B02K C011 B012 B03R 3.9(14) . . . . ?
B02K C011 B01B C01D -63.5(13) . . . . ?
B02K C011 B01B B012 -105.0(12) . . . . ?
B02K C011 B01B B036 37.8(11) . . . . ?
B02K C011 B01B B049 -1.0(15) . . . . ?
B02K C011 B02N B012 144.1(12) . . . . ?
B02K C011 B02N B01V 39.0(11) . . . . ?
B02K C011 B02N B03R 102.3(12) . . . . ?
B02K C011 B036 B01B -140.8(12) . . . . ?
B02K C011 B036 B03B -37.5(11) . . . . ?
B02K C011 B036 B049 -101.7(12) . . . . ?
B02K B01V B028 C01D 59.3(15) . . . . ?
B02K B01V B028 B03B -38.6(11) . . . . ?
B02K B01V B028 B03R 99.9(13) . . . . ?
B02K B01V B028 B049 -4.2(15) . . . . ?
B02K B01V B02N C011 -39.3(10) . . . . ?
B02K B01V B02N B012 -101.2(11) . . . . ?
B02K B01V B02N B03R -141.4(11) . . . . ?
B02K B01V B03B B028 137.1(12) . . . . ?
B02K B01V B03B B036 38.8(11) . . . . ?
B02K B01V B03B B049 102.2(13) . . . . ?
B02K B01V B03R C01D -64.6(14) . . . . ?
B02K B01V B03R B012 -3.7(14) . . . . ?
B02K B01V B03R B028 -103.0(12) . . . . ?
B02K B01V B03R B02N 34.7(10) . . . . ?
B02K B02N B03R C01D 64.2(13) . . . . ?
B02K B02N B03R B012 102.8(11) . . . . ?
B02K B02N B03R B01V -34.4(10) . . . . ?
B02K B02N B03R B028 3.5(14) . . . . ?
B02K B036 B03B B01V -38.2(11) . . . . ?
B02K B036 B03B B028 -100.6(12) . . . . ?
B02K B036 B03B B049 -138.5(12) . . . . ?
B02K B036 B049 C01D -61.2(13) . . . . ?
B02K B036 B049 B01B -100.2(11) . . . . ?
B02K B036 B049 B028 -2.2(14) . . . . ?
B02K B036 B049 B03B 36.2(10) . . . . ?
B02K B03B B049 C01D 60.8(14) . . . . ?
B02K B03B B049 B01B -0.4(16) . . . . ?
B02K B03B B049 B028 99.0(12) . . . . ?
B02K B03B B049 B036 -38.2(11) . . . . ?
B02N C011 B012 C01D 98.3(11) . . . . ?
B02N C011 B012 B01B 139.6(12) . . . . ?
B02N C011 B012 B03R 37.8(10) . . . . ?
B02N C011 B01B C01D 3.3(14) . . . . ?
B02N C011 B01B B012 -38.1(11) . . . . ?
B02N C011 B01B B036 104.6(12) . . . . ?
B02N C011 B01B B049 65.8(14) . . . . ?
B02N C011 B02K B01V -40.4(11) . . . . ?
B02N C011 B02K B036 -141.5(12) . . . . ?
B02N C011 B02K B03B -103.0(12) . . . . ?
B02N C011 B036 B01B -104.7(12) . . . . ?
B02N C011 B036 B02K 36.1(11) . . . . ?
B02N C011 B036 B03B -1.4(15) . . . . ?
B02N C011 B036 B049 -65.6(14) . . . . ?
B02N B012 B01B C011 35.4(11) . . . . ?
B02N B012 B01B C01D -96.0(12) . . . . ?
B02N B012 B01B B036 1.8(15) . . . . ?
B02N B012 B01B B049 -62.5(14) . . . . ?
B02N B012 B03R C01D 134.8(11) . . . . ?
B02N B012 B03R B01V 39.0(10) . . . . ?
B02N B012 B03R B028 102.3(13) . . . . ?
B02N B01V B028 C01D -4.2(16) . . . . ?
B02N B01V B028 B03B -102.2(13) . . . . ?
B02N B01V B028 B03R 36.4(11) . . . . ?
B02N B01V B028 B049 -67.7(14) . . . . ?
B02N B01V B02K C011 39.8(10) . . . . ?
B02N B01V B02K B036 100.6(11) . . . . ?
B02N B01V B02K B03B 138.1(12) . . . . ?
B02N B01V B03B B028 99.7(13) . . . . ?
B02N B01V B03B B02K -37.5(11) . . . . ?
B02N B01V B03B B036 1.3(16) . . . . ?
B02N B01V B03B B049 64.7(15) . . . . ?
B02N B01V B03R C01D -99.3(12) . . . . ?
B02N B01V B03R B012 -38.4(10) . . . . ?
B02N B01V B03R B028 -137.7(12) . . . . ?
B02N B02K B036 C011 -34.3(11) . . . . ?
B02N B02K B036 B01B -0.2(15) . . . . ?
B02N B02K B036 B03B 101.8(13) . . . . ?
B02N B02K B036 B049 64.0(14) . . . . ?
B02N B02K B03B B01V 38.1(11) . . . . ?
B02N B02K B03B B028 0.5(14) . . . . ?
B02N B02K B03B B036 -100.0(11) . . . . ?
B02N B02K B03B B049 -62.8(14) . . . . ?
B02Y B01P B026 C010 98.8(12) . . . . ?
B02Y B01P B026 B02F 139.9(12) . . . . ?
B02Y B01P B026 B02H 37.2(12) . . . . ?
B02Y B01P B02F C010 2.9(14) . . . . ?
B02Y B01P B02F C01I 97.9(12) . . . . ?
B02Y B01P B02F B023 63.1(14) . . . . ?
B02Y B01P B02F B026 -36.3(11) . . . . ?
B02Y B01P B03O C01I -134.5(12) . . . . ?
B02Y B01P B03O B01Z -99.7(12) . . . . ?
B02Y B01P B03O B03Q -38.0(12) . . . . ?
B02Y B026 B02F C010 -97.9(12) . . . . ?
B02Y B026 B02F C01I -3.2(14) . . . . ?
B02Y B026 B02F B01P 36.7(10) . . . . ?
B02Y B026 B02F B023 -65.4(13) . . . . ?
B02Y B026 B02H C010 138.2(12) . . . . ?
B02Y B026 B02H B03Q 39.5(13) . . . . ?
B02Y B026 B02H B03S 105.2(13) . . . . ?
B02Y B02H B03Q B01Z 102.2(14) . . . . ?
B02Y B02H B03Q B03O 37.6(13) . . . . ?
B02Y B02H B03Q B03S 138.0(13) . . . . ?
B02Y B02H B03S C010 96.6(13) . . . . ?
B02Y B02H B03S B01Z -2.3(16) . . . . ?
B02Y B02H B03S B023 61.7(15) . . . . ?
B02Y B02H B03S B03Q -39.2(12) . . . . ?
B02Y B03O B03Q B01Z -136.9(12) . . . . ?
B02Y B03O B03Q B02H -38.0(13) . . . . ?
B02Y B03O B03Q B03S -100.1(13) . . . . ?
B02Y B03Q B03S C010 -1.4(16) . . . . ?
B02Y B03Q B03S B01Z -100.8(13) . . . . ?
B02Y B03Q B03S B023 -64.0(14) . . . . ?
B02Y B03Q B03S B02H 37.4(12) . . . . ?
B036 C011 B012 C01D -5.0(14) . . . . ?
B036 C011 B012 B01B 36.3(11) . . . . ?
B036 C011 B012 B02N -103.3(12) . . . . ?
B036 C011 B012 B03R -65.5(13) . . . . ?
B036 C011 B01B C01D -101.3(11) . . . . ?
B036 C011 B01B B012 -142.8(11) . . . . ?
B036 C011 B01B B049 -38.8(11) . . . . ?
B036 C011 B02K B01V 101.1(12) . . . . ?
B036 C011 B02K B02N 141.5(12) . . . . ?
B036 C011 B02K B03B 38.5(11) . . . . ?
B036 C011 B02N B012 107.2(12) . . . . ?
B036 C011 B02N B01V 2.1(15) . . . . ?
B036 C011 B02N B02K -36.8(11) . . . . ?
B036 C011 B02N B03R 65.4(14) . . . . ?
B036 B01B B049 C01D -134.9(11) . . . . ?
B036 B01B B049 B028 -101.1(13) . . . . ?
B036 B01B B049 B03B -37.8(10) . . . . ?
B036 B02K B02N C011 33.5(10) . . . . ?
B036 B02K B02N B012 1.3(16) . . . . ?
B036 B02K B02N B01V -101.2(12) . . . . ?
B036 B02K B02N B03R -66.1(14) . . . . ?
B036 B02K B03B B01V 138.1(12) . . . . ?
B036 B02K B03B B028 100.5(12) . . . . ?
B036 B02K B03B B049 37.2(11) . . . . ?
B036 B03B B049 C01D 99.1(12) . . . . ?
B036 B03B B049 B01B 37.9(10) . . . . ?
B036 B03B B049 B028 137.2(12) . . . . ?
B03B B01V B028 C01D 98.0(13) . . . . ?
B03B B01V B028 B03R 138.6(13) . . . . ?
B03B B01V B028 B049 34.4(11) . . . . ?
B03B B01V B02K C011 -98.3(12) . . . . ?
B03B B01V B02K B02N -138.1(12) . . . . ?
B03B B01V B02K B036 -37.5(11) . . . . ?
B03B B01V B02N C011 -2.0(15) . . . . ?
B03B B01V B02N B012 -63.9(15) . . . . ?
B03B B01V B02N B02K 37.2(11) . . . . ?
B03B B01V B02N B03R -104.2(13) . . . . ?
B03B B01V B03R C01D -1.0(16) . . . . ?
B03B B01V B03R B012 59.9(15) . . . . ?
B03B B01V B03R B028 -39.4(12) . . . . ?
B03B B01V B03R B02N 98.4(14) . . . . ?
B03B B028 B03R C01D -99.3(12) . . . . ?
B03B B028 B03R B012 -66.7(13) . . . . ?
B03B B028 B03R B01V 35.5(11) . . . . ?
B03B B028 B03R B02N -3.1(14) . . . . ?
B03B B028 B049 C01D 134.1(13) . . . . ?
B03B B028 B049 B01B 99.2(13) . . . . ?
B03B B028 B049 B036 37.5(11) . . . . ?
B03B B02K B02N C011 97.2(12) . . . . ?
B03B B02K B02N B012 64.9(14) . . . . ?
B03B B02K B02N B01V -37.6(11) . . . . ?
B03B B02K B02N B03R -2.5(15) . . . . ?
B03B B02K B036 C011 -136.1(12) . . . . ?
B03B B02K B036 B01B -102.0(13) . . . . ?
B03B B02K B036 B049 -37.8(11) . . . . ?
B03B B036 B049 C01D -97.4(12) . . . . ?
B03B B036 B049 B01B -136.3(12) . . . . ?
B03B B036 B049 B028 -38.4(11) . . . . ?
B03O C01I B01P B026 103.2(12) . . . . ?
B03O C01I B01P B02F 141.9(11) . . . . ?
B03O C01I B01P B02Y 40.2(10) . . . . ?
B03O C01I B01Z B023 -143.0(12) . . . . ?
B03O C01I B01Z B03Q -38.0(11) . . . . ?
B03O C01I B01Z B03S -103.1(13) . . . . ?
B03O C01I B023 C010 -63.1(13) . . . . ?
B03O C01I B023 B01Z 35.7(12) . . . . ?
B03O C01I B023 B02F -104.7(13) . . . . ?
B03O C01I B023 B03S -3.4(15) . . . . ?
B03O C01I B02F C010 65.0(14) . . . . ?
B03O C01I B02F B01P -35.8(11) . . . . ?
B03O C01I B02F B023 105.5(12) . . . . ?
B03O C01I B02F B026 4.2(14) . . . . ?
B03O B01P B026 C010 59.4(15) . . . . ?
B03O B01P B026 B02F 100.5(13) . . . . ?
B03O B01P B026 B02H -2.3(17) . . . . ?
B03O B01P B026 B02Y -39.4(12) . . . . ?
B03O B01P B02F C010 -60.9(13) . . . . ?
B03O B01P B02F C01I 34.1(10) . . . . ?
B03O B01P B02F B023 -0.7(15) . . . . ?
B03O B01P B02F B026 -100.1(12) . . . . ?
B03O B01P B02Y B026 135.9(12) . . . . ?
B03O B01P B02Y B02H 98.4(13) . . . . ?
B03O B01P B02Y B03Q 37.2(11) . . . . ?
B03O B01Z B023 C010 63.3(13) . . . . ?
B03O B01Z B023 C01I -32.8(10) . . . . ?
B03O B01Z B023 B02F 1.4(15) . . . . ?
B03O B01Z B023 B03S 102.1(13) . . . . ?
B03O B01Z B03Q B02H -101.2(14) . . . . ?
B03O B01Z B03Q B02Y -38.1(11) . . . . ?
B03O B01Z B03Q B03S -137.5(11) . . . . ?
B03O B01Z B03S C010 -60.9(15) . . . . ?
B03O B01Z B03S B023 -101.1(12) . . . . ?
B03O B01Z B03S B02H 1.8(15) . . . . ?
B03O B01Z B03S B03Q 38.3(11) . . . . ?
B03O B02Y B03Q B01Z 39.2(11) . . . . ?
B03O B02Y B03Q B02H 137.2(14) . . . . ?
B03O B02Y B03Q B03S 100.3(13) . . . . ?
B03O B03Q B03S C010 60.9(15) . . . . ?
B03O B03Q B03S B01Z -38.6(11) . . . . ?
B03O B03Q B03S B023 -1.8(15) . . . . ?
B03O B03Q B03S B02H 99.7(14) . . . . ?
B03Q B01Z B023 C010 -0.8(14) . . . . ?
B03Q B01Z B023 C01I -96.8(13) . . . . ?
B03Q B01Z B023 B02F -62.7(14) . . . . ?
B03Q B01Z B023 B03S 38.1(12) . . . . ?
B03Q B01Z B03O C01I 136.9(12) . . . . ?
B03Q B01Z B03O B01P 101.8(12) . . . . ?
B03Q B01Z B03O B02Y 38.6(11) . . . . ?
B03Q B01Z B03S C010 -99.2(13) . . . . ?
B03Q B01Z B03S B023 -139.4(12) . . . . ?
B03Q B01Z B03S B02H -36.5(12) . . . . ?
B03Q B02H B02Y B01P -100.1(13) . . . . ?
B03Q B02H B02Y B026 -136.8(14) . . . . ?
B03Q B02H B02Y B03O -37.7(12) . . . . ?
B03Q B02H B03S C010 135.8(13) . . . . ?
B03Q B02H B03S B01Z 37.0(11) . . . . ?
B03Q B02H B03S B023 100.9(13) . . . . ?
B03Q B02Y B03O C01I -98.6(13) . . . . ?
B03Q B02Y B03O B01P -138.2(13) . . . . ?
B03Q B02Y B03O B01Z -37.4(11) . . . . ?
B03R C01D B012 C011 -98.5(11) . . . . ?
B03R C01D B012 B01B -138.4(11) . . . . ?
B03R C01D B012 B02N -37.5(10) . . . . ?
B03R C01D B01B C011 -2.5(14) . . . . ?
B03R C01D B01B B012 39.3(10) . . . . ?
B03R C01D B01B B036 -64.3(13) . . . . ?
B03R C01D B01B B049 -104.1(12) . . . . ?
B03R C01D B028 B01V 40.1(11) . . . . ?
B03R C01D B028 B03B 100.2(13) . . . . ?
B03R C01D B028 B049 140.1(13) . . . . ?
B03R C01D B049 B01B 102.8(13) . . . . ?
B03R C01D B049 B028 -37.2(12) . . . . ?
B03R C01D B049 B036 63.9(15) . . . . ?
B03R C01D B049 B03B 3.0(16) . . . . ?
B03R B012 B01B C011 94.8(12) . . . . ?
B03R B012 B01B C01D -36.6(10) . . . . ?
B03R B012 B01B B036 61.2(14) . . . . ?
B03R B012 B01B B049 -3.1(15) . . . . ?
B03R B012 B02N C011 -134.5(11) . . . . ?
B03R B012 B02N B01V -39.1(11) . . . . ?
B03R B012 B02N B02K -102.1(13) . . . . ?
B03R B01V B028 C01D -40.6(11) . . . . ?
B03R B01V B028 B03B -138.6(13) . . . . ?
B03R B01V B028 B049 -104.2(12) . . . . ?
B03R B01V B02K C011 6.0(14) . . . . ?
B03R B01V B02K B02N -33.9(10) . . . . ?
B03R B01V B02K B036 66.8(13) . . . . ?
B03R B01V B02K B03B 104.2(12) . . . . ?
B03R B01V B02N C011 102.1(11) . . . . ?
B03R B01V B02N B012 40.2(11) . . . . ?
B03R B01V B02N B02K 141.4(11) . . . . ?
B03R B01V B03B B028 37.9(12) . . . . ?
B03R B01V B03B B02K -99.3(13) . . . . ?
B03R B01V B03B B036 -60.5(16) . . . . ?
B03R B01V B03B B049 2.9(17) . . . . ?
B03R B028 B03B B01V -36.7(11) . . . . ?
B03R B028 B03B B02K 1.6(14) . . . . ?
B03R B028 B03B B036 66.7(13) . . . . ?
B03R B028 B03B B049 104.4(12) . . . . ?
B03R B028 B049 C01D 36.8(11) . . . . ?
B03R B028 B049 B01B 2.0(16) . . . . ?
B03R B028 B049 B036 -59.8(15) . . . . ?
B03R B028 B049 B03B -97.3(14) . . . . ?
B03S C010 B023 C01I 101.1(11) . . . . ?
B03S C010 B023 B01Z 39.4(10) . . . . ?
B03S C010 B023 B02F 141.5(12) . . . . ?
B03S C010 B026 B01P -63.3(15) . . . . ?
B03S C010 B026 B02F -104.7(13) . . . . ?
B03S C010 B026 B02H 36.9(12) . . . . ?
B03S C010 B026 B02Y 0.1(16) . . . . ?
B03S C010 B02F C01I 4.4(16) . . . . ?
B03S C010 B02F B01P 65.8(14) . . . . ?
B03S C010 B02F B023 -37.2(12) . . . . ?
B03S C010 B02F B026 105.5(14) . . . . ?
B03S C010 B02H B026 -141.9(12) . . . . ?
B03S C010 B02H B02Y -105.0(13) . . . . ?
B03S C010 B02H B03Q -40.2(12) . . . . ?
B03S B01Z B023 C010 -38.8(10) . . . . ?
B03S B01Z B023 C01I -134.9(13) . . . . ?
B03S B01Z B023 B02F -100.7(12) . . . . ?
B03S B01Z B03O C01I 97.5(12) . . . . ?
B03S B01Z B03O B01P 62.5(14) . . . . ?
B03S B01Z B03O B02Y -0.8(15) . . . . ?
B03S B01Z B03O B03Q -39.3(11) . . . . ?
B03S B01Z B03Q B02H 36.3(12) . . . . ?
B03S B01Z B03Q B02Y 99.4(12) . . . . ?
B03S B01Z B03Q B03O 137.5(11) . . . . ?
B03S B023 B02F C010 33.6(10) . . . . ?
B03S B023 B02F C01I -97.5(12) . . . . ?
B03S B023 B02F B01P -62.7(13) . . . . ?
B03S B023 B02F B026 0.5(14) . . . . ?
B03S B02H B02Y B01P -60.6(15) . . . . ?
B03S B02H B02Y B026 -97.4(14) . . . . ?
B03S B02H B02Y B03O 1.8(16) . . . . ?
B03S B02H B02Y B03Q 39.4(12) . . . . ?
B03S B02H B03Q B01Z -35.8(12) . . . . ?
B03S B02H B03Q B02Y -138.0(13) . . . . ?
B03S B02H B03Q B03O -100.4(14) . . . . ?
B049 C01D B012 C011 5.7(13) . . . . ?
B049 C01D B012 B01B -34.2(11) . . . . ?
B049 C01D B012 B02N 66.6(13) . . . . ?
B049 C01D B012 B03R 104.1(12) . . . . ?
B049 C01D B01B C011 101.6(12) . . . . ?
B049 C01D B01B B012 143.4(11) . . . . ?
B049 C01D B01B B036 39.8(11) . . . . ?
B049 C01D B028 B01V -100.0(13) . . . . ?
B049 C01D B028 B03B -39.9(11) . . . . ?
B049 C01D B028 B03R -140.1(13) . . . . ?
B049 C01D B03R B012 -104.7(13) . . . . ?
B049 C01D B03R B01V -1.4(16) . . . . ?
B049 C01D B03R B028 38.0(12) . . . . ?
B049 C01D B03R B02N -65.1(14) . . . . ?
B049 B01B B036 C011 136.1(12) . . . . ?
B049 B01B B036 B02K 101.3(13) . . . . ?
B049 B01B B036 B03B 40.0(12) . . . . ?
B049 B028 B03B B01V -141.1(13) . . . . ?
B049 B028 B03B B02K -102.8(13) . . . . ?
B049 B028 B03B B036 -37.7(11) . . . . ?
B049 B028 B03R C01D -36.5(11) . . . . ?
B049 B028 B03R B012 -3.9(17) . . . . ?
B049 B028 B03R B01V 98.2(14) . . . . ?
B049 B028 B03R B02N 59.6(15) . . . . ?
B049 B036 B03B B01V 100.4(13) . . . . ?
B049 B036 B03B B028 37.9(11) . . . . ?
B049 B036 B03B B02K 138.5(12) . . . . ?

loop_
_smtbx_masks_void_nr
_smtbx_masks_void_average_x
_smtbx_masks_void_average_y
_smtbx_masks_void_average_z
_smtbx_masks_void_volume
_smtbx_masks_void_count_electrons
_smtbx_masks_void_content
1 -0.997 0.000 0.500 715.4 203.8 ?
2 -0.004 0.229 0.912 10.8 0.0 ?
3 -0.004 0.271 0.412 10.8 0.0 ?
4 -0.536 0.500 0.000 715.4 203.8 ?
5 0.004 0.729 0.588 10.8 0.0 ?
6 0.004 0.771 0.088 10.8 0.0 ?
